data_7134196
loop_
_publ_author_name
'Kang, Bangxiong'
'Li, Wei'
'Jiang, Huanfeng'
'Qi, Chaorong'

_publ_section_title
;
 Metal-free four-component coupling of cyclic diarylchloronium salts,
 tetrahydrothiophene, amines and carbon dioxide
;
_journal_name_full 'Chemical Communications'
_journal_paper_doi 10.1039/D4CC05919K
_journal_year 2025
_chemical_formula_moiety 'C23 H30 Cl N O2 S'
_chemical_formula_sum 'C23 H30 Cl N O2 S'
_chemical_formula_weight 419.99
_chemical_name_systematic '4-((2'-chloro-4,4'-dimethyl-[1,1'-biphenyl]-3-yl)thio)butyl butylcarbamate'
_space_group_crystal_system triclinic
_space_group_IT_number 2
_space_group_name_Hall '-P 1'
_space_group_name_H-M_alt 'P -1'
_atom_sites_solution_hydrogens geom
_atom_sites_solution_primary dual
_audit_creation_date 2024-01-01
_audit_creation_method
;
Olex2 1.5-alpha
(compiled 2023.11.24 svn.r209d9fb2 for OlexSys, GUI svn.r6869)
;
_audit_update_record
;
2024-08-03 deposited with the CCDC.	2025-01-24 downloaded from the CCDC.
;
_cell_angle_alpha 98.541(2)
_cell_angle_beta 98.294(2)
_cell_angle_gamma 90.455(2)
_cell_formula_units_Z 12
_cell_length_a 14.5277(6)
_cell_length_b 14.8392(6)
_cell_length_c 32.2982(14)
_cell_measurement_reflns_used 5256
_cell_measurement_temperature 100
_cell_measurement_theta_max 63.822
_cell_measurement_theta_min 2.797
_cell_volume 6810.5(5)
_computing_cell_refinement 'SAINT V8.40A (Bruker, 2019)'
_computing_data_reduction 'SAINT V8.40A (Bruker, 2019)'
_computing_molecular_graphics 'Olex2 1.5-alpha (Dolomanov et al., 2009)'
_computing_publication_material 'Olex2 1.5-alpha (Dolomanov et al., 2009)'
_computing_structure_refinement 'SHELXL 2019/3 (Sheldrick, 2015)'
_computing_structure_solution 'SHELXT  (Sheldrick, 2015)'
_diffrn_ambient_temperature 100
_diffrn_measured_fraction_theta_full 0.962
_diffrn_measured_fraction_theta_max 0.962
_diffrn_measurement_device_type 'Bruker D8 VENTURE'
_diffrn_measurement_method '\f and \w scans'
_diffrn_radiation_type CuK\a
_diffrn_radiation_wavelength 1.54178
_diffrn_reflns_av_R_equivalents 0
_diffrn_reflns_av_unetI/netI 0.1196
_diffrn_reflns_Laue_measured_fraction_full 0.962
_diffrn_reflns_Laue_measured_fraction_max 0.962
_diffrn_reflns_limit_h_max 16
_diffrn_reflns_limit_h_min -16
_diffrn_reflns_limit_k_max 17
_diffrn_reflns_limit_k_min -17
_diffrn_reflns_limit_l_max 37
_diffrn_reflns_limit_l_min 0
_diffrn_reflns_number 21724
_diffrn_reflns_point_group_measured_fraction_full 0.962
_diffrn_reflns_point_group_measured_fraction_max 0.962
_diffrn_reflns_theta_full 63.984
_diffrn_reflns_theta_max 63.983
_diffrn_reflns_theta_min 2.797
_diffrn_source_current 1.2
_diffrn_source_power 0.06
_diffrn_source_voltage 50.0
_diffrn_standards_number 0
_exptl_absorpt_coefficient_mu 2.481
_exptl_absorpt_correction_T_max 0.7856
_exptl_absorpt_correction_T_min 0.5623
_exptl_absorpt_correction_type multi-scan
_exptl_absorpt_process_details
;
 TWINABS-2012/1 (Bruker,2012) was used for absorption correction.
 
For component 1:
 wR2(int) was 0.1469 before and 0.0814 after correction.
 
For component 2:
 wR2(int) was 0.1511 before and 0.0814 after correction.
 The Ratio of minimum to maximum transmission is 0.61.

Final HKLF 4 output contains 79988 reflections, Rint = 0.1421
 (36823 with I > 3sig(I), Rint = 0.1122)
;
_exptl_crystal_colour colourless
_exptl_crystal_colour_primary colourless
_exptl_crystal_density_diffrn 1.229
_exptl_crystal_description needle
_exptl_crystal_F_000 2688
_exptl_crystal_recrystallization_method 'Re-crystallisation from solvent: Dichloromethane/n-Hexane'
_exptl_crystal_size_max 0.16
_exptl_crystal_size_mid 0.04
_exptl_crystal_size_min 0.02
_refine_diff_density_max 0.758
_refine_diff_density_min -0.564
_refine_diff_density_rms 0.110
_refine_ls_extinction_method none
_refine_ls_goodness_of_fit_ref 1.023
_refine_ls_hydrogen_treatment constr
_refine_ls_matrix_type full
_refine_ls_number_parameters 1532
_refine_ls_number_reflns 21724
_refine_ls_number_restraints 0
_refine_ls_restrained_S_all 1.023
_refine_ls_R_factor_all 0.1397
_refine_ls_R_factor_gt 0.1021
_refine_ls_shift/su_max 0.011
_refine_ls_shift/su_mean 0.000
_refine_ls_structure_factor_coef Fsqd
_refine_ls_weighting_details 'w=1/[\s^2^(Fo^2^)+(0.1217P)^2^+21.3606P] where P=(Fo^2^+2Fc^2^)/3'
_refine_ls_weighting_scheme calc
_refine_ls_wR_factor_gt 0.2603
_refine_ls_wR_factor_ref 0.2948
_reflns_Friedel_coverage 0.000
_reflns_number_gt 15417
_reflns_number_total 21724
_reflns_threshold_expression 'I > 2\s(I)'
_cod_data_source_file d4cc05919k2.cif
_cod_data_source_block kb_0m_4
_cod_database_code 7134196
_shelx_shelxl_version_number 2019/3
_shelx_space_group_comment
;
The symmetry employed for this shelxl refinement is uniquely defined
by the following loop, which should always be used as a source of
symmetry information in preference to the above space-group names.
They are only intended as comments.
;
_shelx_estimated_absorpt_t_max 0.952
_shelx_estimated_absorpt_t_min 0.692
_olex2_refinement_description
;
1. Twinned data refinement
 Scales: 0.6032(14)
 0.3968(14)
2. Fixed Uiso
 At 1.2 times of:
  All C(H) groups, All C(H,H) groups, All N(H) groups
 At 1.5 times of:
  All C(H,H,H) groups
3.a Secondary CH2 refined with riding coordinates:
 C014(H01A,H01B), C017(H01O,H01P), C018(H01Q,H01R), C18(H18A,H18B), C01B(H01C,
 H01D), C01D(H01E,H01F), C01F(H01G,H01H), C01G(H01S,H01T), C01I(H01V,H01W),
 C01J(H01Z,H), C01K(H01I,H01J), C01L(H01,HA), C16(H16A,H16B), C01N(H01K,H01L),
 C01O(H01M,H01N), C17(H17A,H17B), C15(H15A,H15B), C01W(H01X,H01Y), C01Y(H2,HB),
 C01Z(H5,HC), C028(H02Q,H02R), C02O(H02L,H02O), C02R(H02E,H02F), C02U(H02A,
 H02B), C02Y(H02C,H02D), C030(H03A,H03B), C032(H03P,H03Q), C20(H20A,H20B),
 C036(H03C,H03D), C03A(H03X,H03Y), C03D(H03M,H03N), C03L(H03K,H03L), C21(H21A,
 H21B), C03N(H14,HD), C03U(H16,HE), C03W(H17,HF), C22(H22A,H22B), C043(H04A,
 H04B), C046(H6,HI), C047(H04K,H04L), C04B(H18,HL), C04I(H04V,H04W)
3.b Aromatic/amide H refined with riding coordinates:
 N00P(H00P), N1(H1), N3(H3A), N00T(H00T), N00U(H00U), C00X(H00X), N2(H2A),
 C010(H010), C012(H012), C7(H7), C01U(H01U), C11(H11), C022(H022), C10(H10),
 C4(H4), C02B(H02J), C02G(H02S), C02I(H02K), C9(H9), C02M(H02M), C02N(H02N),
 C02P(H02P), C3(H3), C02X(H02X), C02Z(H02Z), C034(H034), C038(H038), C03B(H03),
 C03E(H03H), C03H(H13), C03I(H03I), C03J(H03J), C03O(H03O), C03P(H15),
 C03S(H03S), C03T(H03T), C03V(H03V), C03Z(H03Z), C044(H044), C048(H048),
 C04C(H04C), C04D(H04D)
3.c Idealised Me refined as rotating group:
 C02T(H02G,H02H,H02I), C14(H14A,H14B,H14C), C039(H03R,H03U,H03W), C1(H1A,H1B,
 H1C), C03Y(H03E,H03F,H03G), C042(H04,HG,HH), C049(H04M,H04N,H04O), C04A(H8,HJ,
 HK), C04E(H04S,H04T,H04U), C04F(H04P,H04Q,H04R), C04G(H04E,H04F,H04G),
 C04H(H19,HM,HN), C04J(H04H,H04I,H04J), C04K(H04X,H04Y,HO), C04L(H12,HP,HQ),
 C04M(H20,HR,HS), C23(H23A,H23B,H23C), C04O(H04Z,HT,HU)
;
_olex2_submission_special_instructions 'No special instructions were received'

loop_
_space_group_symop_operation_xyz
'x, y, z'
'-x, -y, -z'

loop_
_atom_site_label
_atom_site_type_symbol
_atom_site_fract_x
_atom_site_fract_y
_atom_site_fract_z
_atom_site_U_iso_or_equiv
_atom_site_adp_type
_atom_site_occupancy
_atom_site_site_symmetry_order
_atom_site_calc_flag
_atom_site_refinement_flags_posn
_atom_site_refinement_flags_adp
_atom_site_refinement_flags_occupancy
_atom_site_disorder_assembly
_atom_site_disorder_group
S001 S 0.63922(11) 0.07188(10) 0.32738(4) 0.0380(3) Uani 1 1 d . . . . .
S002 S 1.00762(11) 0.07223(9) 0.34431(4) 0.0383(3) Uani 1 1 d . . . . .
S1 S 0.08041(11) 0.42962(9) 0.16479(4) 0.0357(3) Uani 1 1 d . . . . .
S004 S 0.31688(11) 0.06555(10) 0.33625(4) 0.0379(3) Uani 1 1 d . . . . .
Cl1 Cl -0.12727(11) 0.15756(10) 0.05642(4) 0.0426(3) Uani 1 1 d . . . . .
S006 S 0.76057(11) 0.42783(10) 0.16064(4) 0.0384(3) Uani 1 1 d . . . . .
Cl07 Cl 0.49549(13) 0.34422(11) 0.43547(4) 0.0500(4) Uani 1 1 d . . . . .
Cl08 Cl 0.21262(13) 0.33786(10) 0.44718(4) 0.0528(4) Uani 1 1 d . . . . .
Cl09 Cl 0.16793(11) 0.10905(11) 0.06998(5) 0.0489(4) Uani 1 1 d . . . . .
Cl0A Cl 0.78072(12) 0.38838(12) 0.43450(5) 0.0587(4) Uani 1 1 d . . . . .
Cl0B Cl 0.55603(13) 0.15359(11) 0.05651(5) 0.0538(4) Uani 1 1 d . . . . .
S00C S 0.44757(12) 0.43382(11) 0.17051(5) 0.0479(4) Uani 1 1 d . . . . .
O2 O 0.1462(2) 0.3752(2) -0.03276(11) 0.0296(8) Uani 1 1 d . . . . .
O1 O 0.0170(3) 0.3813(3) -0.08079(12) 0.0367(9) Uani 1 1 d . . . . .
O00F O 0.8326(3) 0.1252(3) 0.52473(11) 0.0339(9) Uani 1 1 d . . . . .
O00G O 0.8115(3) 0.3809(3) -0.03875(11) 0.0339(9) Uani 1 1 d . . . . .
O00H O 0.5035(2) 0.1193(2) 0.53486(11) 0.0319(9) Uani 1 1 d . . . . .
O00I O 0.6820(3) 0.3842(3) -0.08716(12) 0.0390(10) Uani 1 1 d . . . . .
O00J O 0.4074(3) 0.1103(3) 0.58351(12) 0.0380(9) Uani 1 1 d . . . . .
O00K O 1.1795(3) 0.1185(3) 0.54411(12) 0.0351(9) Uani 1 1 d . . . . .
O00L O 0.4845(3) 0.3779(3) -0.03042(14) 0.0418(10) Uani 1 1 d . . . . .
O00M O 0.7337(3) 0.1226(3) 0.57268(12) 0.0410(10) Uani 1 1 d . . . . .
O00N O 1.0782(3) 0.1229(3) 0.59172(12) 0.0420(10) Uani 1 1 d . . . . .
O00O O 0.3500(3) 0.3672(3) -0.07506(17) 0.0566(13) Uani 1 1 d . . . . .
N00P N 0.8876(3) 0.1447(3) 0.59391(14) 0.0341(11) Uani 1 1 d . . . . .
H00P H 0.942606 0.145792 0.585526 0.041 Uiso 1 1 calc R U . . .
N1 N 0.1599(3) 0.3560(3) -0.10111(14) 0.0340(11) Uani 1 1 d . . . . .
H1 H 0.219604 0.351578 -0.092250 0.041 Uiso 1 1 calc R U . . .
N3 N 0.8244(3) 0.3599(3) -0.10719(14) 0.0381(12) Uani 1 1 d . . . . .
H3A H 0.883595 0.353180 -0.097941 0.046 Uiso 1 1 calc R U . . .
C00S C 0.8696(4) 0.1702(4) 0.30846(15) 0.0328(13) Uani 1 1 d . . . . .
N00T N 0.5616(3) 0.1397(3) 0.60312(14) 0.0359(11) Uani 1 1 d . . . . .
H00T H 0.614556 0.148545 0.593894 0.043 Uiso 1 1 calc R U . . .
N00U N 1.2338(3) 0.1410(3) 0.61303(13) 0.0335(11) Uani 1 1 d . . . . .
H00U H 1.288260 0.144089 0.604366 0.040 Uiso 1 1 calc R U . . .
C00V C 0.9113(4) 0.3295(4) 0.36836(16) 0.0319(12) Uani 1 1 d . . . . .
C00W C 0.9446(4) 0.1731(4) 0.34182(15) 0.0307(12) Uani 1 1 d . . . . .
C00X C 0.5897(4) 0.2522(4) 0.34948(16) 0.0331(13) Uani 1 1 d . . . . .
H00X H 0.638304 0.256795 0.372852 0.040 Uiso 1 1 calc R U . . .
N2 N 0.4891(3) 0.3557(3) -0.09980(17) 0.0428(13) Uani 1 1 d . . . . .
H2A H 0.550032 0.359190 -0.093033 0.051 Uiso 1 1 calc R U . . .
C19 C 0.1002(4) 0.3713(3) -0.07276(16) 0.0283(12) Uani 1 1 d . . . . .
C010 C 0.9656(4) 0.2537(3) 0.37074(16) 0.0307(12) Uani 1 1 d . . . . .
H010 H 1.017926 0.256240 0.392270 0.037 Uiso 1 1 calc R U . . .
C011 C 0.9354(4) 0.4150(4) 0.39862(17) 0.0354(13) Uani 1 1 d . . . . .
C012 C 0.2809(4) 0.2483(4) 0.35876(17) 0.0362(13) Uani 1 1 d . . . . .
H012 H 0.327258 0.248082 0.382697 0.043 Uiso 1 1 calc R U . . .
C013 C 0.2596(4) 0.1688(4) 0.33074(17) 0.0393(14) Uani 1 1 d . . . . .
C014 C 0.7825(4) 0.1207(4) 0.45069(17) 0.0329(13) Uani 1 1 d . . . . .
H01A H 0.833675 0.080105 0.443855 0.039 Uiso 1 1 calc R U . . .
H01B H 0.805178 0.184578 0.453053 0.039 Uiso 1 1 calc R U . . .
C015 C 0.4851(4) 0.1214(3) 0.57535(17) 0.0296(12) Uani 1 1 d . . . . .
C016 C 0.5736(4) 0.1701(4) 0.32231(16) 0.0325(12) Uani 1 1 d . . . . .
C017 C 0.4549(4) 0.1135(4) 0.46027(16) 0.0310(12) Uani 1 1 d . . . . .
H01O H 0.506580 0.073084 0.453977 0.037 Uiso 1 1 calc R U . . .
H01P H 0.477806 0.177427 0.462976 0.037 Uiso 1 1 calc R U . . .
C018 C 0.4247(4) 0.0970(3) 0.50156(17) 0.0299(12) Uani 1 1 d . . . . .
H01Q H 0.371718 0.135864 0.507712 0.036 Uiso 1 1 calc R U . . .
H01R H 0.404624 0.032442 0.499659 0.036 Uiso 1 1 calc R U . . .
C18 C 0.0897(4) 0.3986(4) 0.00067(16) 0.0321(12) Uani 1 1 d . . . . .
H18A H 0.030685 0.362024 -0.005863 0.038 Uiso 1 1 calc R U . . .
H18B H 0.074521 0.463938 0.003052 0.038 Uiso 1 1 calc R U . . .
C01A C 0.7653(4) 0.3761(4) -0.07937(17) 0.0314(12) Uani 1 1 d . . . . .
C01B C 0.7543(4) 0.1046(4) 0.49192(16) 0.0290(12) Uani 1 1 d . . . . .
H01C H 0.701985 0.143946 0.498504 0.035 Uiso 1 1 calc R U . . .
H01D H 0.733448 0.040206 0.489969 0.035 Uiso 1 1 calc R U . . .
C01C C 1.1571(4) 0.1270(4) 0.58443(16) 0.0322(13) Uani 1 1 d . . . . .
C01D C 1.0566(4) 0.0933(4) 0.43208(17) 0.0318(12) Uani 1 1 d . . . . .
H01E H 1.026798 0.032648 0.431091 0.038 Uiso 1 1 calc R U . . .
H01F H 1.008945 0.139981 0.435865 0.038 Uiso 1 1 calc R U . . .
C6 C -0.0655(4) 0.0708(4) 0.07739(17) 0.0329(13) Uani 1 1 d . . . . .
C01F C 1.1367(4) 0.1103(4) 0.46957(17) 0.0339(12) Uani 1 1 d . . . . .
H01G H 1.187166 0.067633 0.464254 0.041 Uiso 1 1 calc R U . . .
H01H H 1.162345 0.173263 0.472154 0.041 Uiso 1 1 calc R U . . .
C01G C 0.4065(4) 0.0960(4) 0.38139(17) 0.0348(13) Uani 1 1 d . . . . .
H01S H 0.457952 0.053111 0.378844 0.042 Uiso 1 1 calc R U . . .
H01T H 0.431688 0.157789 0.380531 0.042 Uiso 1 1 calc R U . . .
C01H C 0.8109(4) 0.1304(4) 0.56524(16) 0.0302(12) Uani 1 1 d . . . . .
C01I C 0.3743(4) 0.0951(4) 0.42418(16) 0.0314(12) Uani 1 1 d . . . . .
H01V H 0.327127 0.142101 0.428243 0.038 Uiso 1 1 calc R U . . .
H01W H 0.344750 0.035010 0.424606 0.038 Uiso 1 1 calc R U . . .
C01J C 0.7553(4) 0.4030(4) -0.00552(17) 0.0345(13) Uani 1 1 d . . . . .
H01Z H 0.698739 0.362879 -0.011028 0.041 Uiso 1 1 calc R U . . .
H H 0.735851 0.467084 -0.004158 0.041 Uiso 1 1 calc R U . . .
C01K C 1.2294(4) 0.1513(4) 0.65841(17) 0.0392(14) Uani 1 1 d . . . . .
H01I H 1.280617 0.117233 0.672005 0.047 Uiso 1 1 calc R U . . .
H01J H 1.169980 0.123554 0.662678 0.047 Uiso 1 1 calc R U . . .
C01L C 0.8131(4) 0.3895(4) 0.03548(17) 0.0316(12) Uani 1 1 d . . . . .
H01 H 0.867821 0.432128 0.041262 0.038 Uiso 1 1 calc R U . . .
HA H 0.836073 0.326602 0.032920 0.038 Uiso 1 1 calc R U . . .
C16 C 0.0863(4) 0.4000(4) 0.07764(16) 0.0302(12) Uani 1 1 d . . . . .
H16A H 0.060756 0.461629 0.077286 0.036 Uiso 1 1 calc R U . . .
H16B H 0.033208 0.355633 0.072880 0.036 Uiso 1 1 calc R U . . .
C01N C 1.1022(3) 0.0970(4) 0.51060(15) 0.0286(12) Uani 1 1 d . . . . .
H01K H 1.050112 0.137723 0.515723 0.034 Uiso 1 1 calc R U . . .
H01L H 1.080129 0.033136 0.509085 0.034 Uiso 1 1 calc R U . . .
C01O C 1.0946(4) 0.0977(4) 0.39086(17) 0.0337(13) Uani 1 1 d . . . . .
H01M H 1.145363 0.053950 0.388518 0.040 Uiso 1 1 calc R U . . .
H01N H 1.121638 0.159576 0.391765 0.040 Uiso 1 1 calc R U . . .
C7 C -0.0603(4) -0.0106(4) 0.05040(18) 0.0376(14) Uani 1 1 d . . . . .
H7 H -0.089067 -0.016379 0.021753 0.045 Uiso 1 1 calc R U . . .
C01Q C 0.6875(5) -0.0820(4) 0.0508(2) 0.0448(15) Uani 1 1 d . . . . .
C01R C 0.2354(4) 0.3297(4) 0.35270(16) 0.0362(13) Uani 1 1 d . . . . .
C17 C 0.1441(4) 0.3791(4) 0.04190(16) 0.0302(12) Uani 1 1 d . . . . .
H17A H 0.202299 0.416987 0.048599 0.036 Uiso 1 1 calc R U . . .
H17B H 0.161093 0.314246 0.038971 0.036 Uiso 1 1 calc R U . . .
C15 C 0.1426(4) 0.3960(4) 0.12076(16) 0.0335(13) Uani 1 1 d . . . . .
H15A H 0.198794 0.436116 0.124135 0.040 Uiso 1 1 calc R U . . .
H15B H 0.163562 0.332918 0.121666 0.040 Uiso 1 1 calc R U . . .
C01U C 0.8167(4) 0.2462(4) 0.30675(17) 0.0357(13) Uani 1 1 d . . . . .
H01U H 0.765960 0.244877 0.284508 0.043 Uiso 1 1 calc R U . . .
C01V C 0.2622(4) 0.4148(4) 0.38217(17) 0.0348(13) Uani 1 1 d . . . . .
C01W C 0.5609(4) 0.1459(4) 0.64851(17) 0.0391(14) Uani 1 1 d . . . . .
H01X H 0.618088 0.118637 0.661305 0.047 Uiso 1 1 calc R U . . .
H01Y H 0.506950 0.109664 0.653314 0.047 Uiso 1 1 calc R U . . .
C01X C 0.5371(4) 0.3272(4) 0.34339(17) 0.0380(13) Uani 1 1 d . . . . .
C01Y C 0.7573(4) 0.4058(4) 0.07235(17) 0.0318(13) Uani 1 1 d . . . . .
H2 H 0.707009 0.358524 0.068234 0.038 Uiso 1 1 calc R U . . .
HB H 0.728098 0.465933 0.072816 0.038 Uiso 1 1 calc R U . . .
C01Z C 0.8191(4) 0.4031(4) 0.11472(17) 0.0335(13) Uani 1 1 d . . . . .
H5 H 0.871562 0.447679 0.117560 0.040 Uiso 1 1 calc R U . . .
HC H 0.845648 0.341813 0.114342 0.040 Uiso 1 1 calc R U . . .
C11 C -0.0714(4) 0.2556(4) 0.21228(16) 0.0392(14) Uani 1 1 d . . . . .
H11 H -0.102805 0.257507 0.236228 0.047 Uiso 1 1 calc R U . . .
C021 C 0.1893(4) 0.1673(5) 0.29588(17) 0.0457(16) Uani 1 1 d . . . . .
C022 C 0.8343(4) 0.3249(4) 0.33627(17) 0.0371(14) Uani 1 1 d . . . . .
H022 H 0.794636 0.375276 0.334725 0.045 Uiso 1 1 calc R U . . .
C023 C 0.4995(4) 0.1617(4) 0.28824(17) 0.0363(13) Uani 1 1 d . . . . .
C024 C 0.6790(4) 0.0766(4) 0.11193(17) 0.0367(13) Uani 1 1 d . . . . .
C025 C 0.2574(4) 0.4265(4) 0.42522(18) 0.0362(13) Uani 1 1 d . . . . .
C026 C 0.7132(4) 0.3217(4) 0.16642(16) 0.0345(13) Uani 1 1 d . . . . .
C027 C 0.4348(4) 0.3664(4) -0.0696(2) 0.0427(15) Uani 1 1 d . . . . .
C028 C 0.4384(4) 0.4081(4) 0.0825(2) 0.0408(15) Uani 1 1 d . . . . .
H02Q H 0.407399 0.467325 0.083078 0.049 Uiso 1 1 calc R U . . .
H02R H 0.389761 0.359472 0.079384 0.049 Uiso 1 1 calc R U . . .
C10 C -0.0736(4) 0.1747(4) 0.18476(17) 0.0366(13) Uani 1 1 d . . . . .
H10 H -0.105904 0.122628 0.190080 0.044 Uiso 1 1 calc R U . . .
C4 C 0.0180(5) 0.0074(4) 0.13430(19) 0.0430(15) Uani 1 1 d . . . . .
H4 H 0.045206 0.012143 0.163139 0.052 Uiso 1 1 calc R U . . .
C02B C 0.7303(4) 0.0017(4) 0.1215(2) 0.0429(15) Uani 1 1 d . . . . .
H02J H 0.763702 0.003746 0.149150 0.052 Uiso 1 1 calc R U . . .
C2 C -0.0135(5) -0.0835(4) 0.0650(2) 0.0451(16) Uani 1 1 d . . . . .
C13 C 0.0212(4) 0.3293(4) 0.17074(16) 0.0316(12) Uani 1 1 d . . . . .
C02E C 0.6272(4) 0.0675(4) 0.07045(18) 0.0407(14) Uani 1 1 d . . . . .
C02F C 0.2677(4) 0.0502(4) 0.0834(2) 0.0429(15) Uani 1 1 d . . . . .
C02G C 0.2588(4) 0.1873(4) 0.17007(17) 0.0386(14) Uani 1 1 d . . . . .
H02S H 0.217253 0.137480 0.169871 0.046 Uiso 1 1 calc R U . . .
C5 C -0.0270(4) 0.0823(4) 0.11996(16) 0.0343(13) Uani 1 1 d . . . . .
C02I C 0.6413(4) 0.2335(5) 0.20996(18) 0.0438(16) Uani 1 1 d . . . . .
H02K H 0.614206 0.229744 0.234737 0.053 Uiso 1 1 calc R U . . .
C02J C 0.5580(4) 0.4160(4) 0.37093(19) 0.0422(14) Uani 1 1 d . . . . .
C8 C -0.0284(4) 0.1691(4) 0.14906(17) 0.0346(13) Uani 1 1 d . . . . .
C9 C 0.0181(4) 0.2480(4) 0.14240(16) 0.0326(12) Uani 1 1 d . . . . .
H9 H 0.048116 0.246025 0.118038 0.039 Uiso 1 1 calc R U . . .
C02M C 1.0153(4) 0.4661(4) 0.3971(2) 0.0477(16) Uani 1 1 d . . . . .
H02M H 1.055788 0.444005 0.377482 0.057 Uiso 1 1 calc R U . . .
C02N C 0.6329(5) -0.0092(4) 0.04084(19) 0.0438(16) Uani 1 1 d . . . . .
H02N H 0.598963 -0.012235 0.013209 0.053 Uiso 1 1 calc R U . . .
C02O C 0.7937(4) 0.3528(4) -0.15317(16) 0.0363(14) Uani 1 1 d . . . . .
H02L H 0.836098 0.390530 -0.165398 0.044 Uiso 1 1 calc R U . . .
H02O H 0.730502 0.377230 -0.158094 0.044 Uiso 1 1 calc R U . . .
C02P C 0.4477(4) 0.2371(5) 0.28247(18) 0.0465(16) Uani 1 1 d . . . . .
H02P H 0.398613 0.232370 0.259313 0.056 Uiso 1 1 calc R U . . .
C02Q C 0.3379(4) 0.0918(4) 0.11561(18) 0.0375(14) Uani 1 1 d . . . . .
C02R C 1.2365(5) 0.2494(4) 0.68030(19) 0.0452(16) Uani 1 1 d . . . . .
H02E H 1.294908 0.277978 0.675283 0.054 Uiso 1 1 calc R U . . .
H02F H 1.240024 0.250002 0.711181 0.054 Uiso 1 1 calc R U . . .
C12 C -0.0258(4) 0.3335(4) 0.20665(16) 0.0333(13) Uani 1 1 d . . . . .
C02T C 0.8504(5) 0.0854(4) 0.27659(18) 0.0421(15) Uani 1 1 d . . . . .
H02G H 0.904148 0.073492 0.261616 0.063 Uiso 1 1 calc R U . . .
H02H H 0.795362 0.093644 0.256238 0.063 Uiso 1 1 calc R U . . .
H02I H 0.839189 0.033757 0.291083 0.063 Uiso 1 1 calc R U . . .
C02U C 0.7295(4) 0.1058(4) 0.37215(16) 0.0323(12) Uani 1 1 d . . . . .
H02A H 0.782993 0.065661 0.369137 0.039 Uiso 1 1 calc R U . . .
H02B H 0.751071 0.168834 0.371354 0.039 Uiso 1 1 calc R U . . .
C02V C 0.6762(4) 0.1596(4) 0.14329(17) 0.0360(13) Uani 1 1 d . . . . .
C3 C 0.0239(5) -0.0729(4) 0.1077(2) 0.0468(16) Uani 1 1 d . . . . .
H3 H 0.054299 -0.122551 0.118695 0.056 Uiso 1 1 calc R U . . .
C02X C 0.7109(4) 0.2431(4) 0.13689(16) 0.0327(13) Uani 1 1 d . . . . .
H02X H 0.734253 0.246612 0.111152 0.039 Uiso 1 1 calc R U . . .
C02Y C 0.8808(4) 0.1586(4) 0.63923(16) 0.0380(14) Uani 1 1 d . . . . .
H02C H 0.939821 0.141085 0.655090 0.046 Uiso 1 1 calc R U . . .
H02D H 0.830288 0.118421 0.644403 0.046 Uiso 1 1 calc R U . . .
C02Z C 0.4189(5) 0.0432(4) 0.1223(2) 0.0476(16) Uani 1 1 d . . . . .
H02Z H 0.468047 0.069163 0.143522 0.057 Uiso 1 1 calc R U . . .
C030 C 0.8614(5) 0.2573(4) 0.65558(18) 0.0471(16) Uani 1 1 d . . . . .
H03A H 0.913170 0.297152 0.651352 0.057 Uiso 1 1 calc R U . . .
H03B H 0.803715 0.275435 0.638984 0.057 Uiso 1 1 calc R U . . .
C14 C -0.0228(4) 0.4201(4) 0.23764(18) 0.0427(15) Uani 1 1 d . . . . .
H14A H -0.057823 0.410622 0.260492 0.064 Uiso 1 1 calc R U . . .
H14B H -0.050700 0.468899 0.223110 0.064 Uiso 1 1 calc R U . . .
H14C H 0.041953 0.437090 0.249529 0.064 Uiso 1 1 calc R U . . .
C032 C 0.4313(4) 0.3995(4) 0.0047(2) 0.0426(15) Uani 1 1 d . . . . .
H03P H 0.377301 0.356416 0.000923 0.051 Uiso 1 1 calc R U . . .
H03Q H 0.407728 0.461976 0.005261 0.051 Uiso 1 1 calc R U . . .
C20 C 0.1263(4) 0.3465(4) -0.14647(16) 0.0323(13) Uani 1 1 d . . . . .
H20A H 0.173939 0.372736 -0.160669 0.039 Uiso 1 1 calc R U . . .
H20B H 0.069183 0.381850 -0.151005 0.039 Uiso 1 1 calc R U . . .
C034 C 0.1423(5) 0.2469(5) 0.29037(18) 0.0495(17) Uani 1 1 d . . . . .
H034 H 0.093745 0.246193 0.267194 0.059 Uiso 1 1 calc R U . . .
C035 C 0.3598(6) -0.0818(4) 0.0680(2) 0.0554(18) Uani 1 1 d . . . . .
C036 C 0.6992(4) 0.1018(4) 0.41539(16) 0.0318(12) Uani 1 1 d . . . . .
H03C H 0.651290 0.147573 0.420441 0.038 Uiso 1 1 calc R U . . .
H03D H 0.671411 0.040770 0.415611 0.038 Uiso 1 1 calc R U . . .
C037 C 0.8807(4) 0.4509(4) 0.4284(2) 0.0402(14) Uani 1 1 d . . . . .
C038 C 0.4641(4) 0.3196(4) 0.30904(19) 0.0434(15) Uani 1 1 d . . . . .
H038 H 0.426708 0.370368 0.304215 0.052 Uiso 1 1 calc R U . . .
C039 C 0.3043(5) 0.4292(4) 0.2284(2) 0.0461(16) Uani 1 1 d . . . . .
H03R H 0.365496 0.447299 0.244729 0.069 Uiso 1 1 calc R U . . .
H03U H 0.260372 0.419013 0.247667 0.069 Uiso 1 1 calc R U . . .
H03W H 0.281927 0.477551 0.212183 0.069 Uiso 1 1 calc R U . . .
C03A C 0.5033(4) 0.4078(4) 0.1236(2) 0.0463(16) Uani 1 1 d . . . . .
H03X H 0.554719 0.452961 0.125204 0.056 Uiso 1 1 calc R U . . .
H03Y H 0.530966 0.346969 0.123394 0.056 Uiso 1 1 calc R U . . .
C03B C 0.2784(5) -0.0338(4) 0.0600(2) 0.0462(16) Uani 1 1 d . . . . .
H03 H 0.230062 -0.059181 0.038273 0.055 Uiso 1 1 calc R U . . .
C03C C 0.3259(4) 0.1799(4) 0.14368(18) 0.0361(14) Uani 1 1 d . . . . .
C03D C 0.7922(5) 0.2555(4) -0.17554(19) 0.0465(16) Uani 1 1 d . . . . .
H03M H 0.777404 0.255925 -0.206411 0.056 Uiso 1 1 calc R U . . .
H03N H 0.855375 0.231322 -0.169990 0.056 Uiso 1 1 calc R U . . .
C03E C 0.1648(5) 0.3269(5) 0.31796(18) 0.0460(16) Uani 1 1 d . . . . .
H03H H 0.132090 0.380551 0.313363 0.055 Uiso 1 1 calc R U . . .
C03F C 0.3784(4) 0.3360(4) 0.1706(2) 0.0431(15) Uani 1 1 d . . . . .
C03G C 0.3122(5) 0.3426(4) 0.19840(18) 0.0407(15) Uani 1 1 d . . . . .
C03H C 0.3856(4) 0.2523(4) 0.14348(18) 0.0377(14) Uani 1 1 d . . . . .
H13 H 0.431565 0.246403 0.125195 0.045 Uiso 1 1 calc R U . . .
C03I C 0.3231(5) 0.5718(4) 0.3936(2) 0.0484(16) Uani 1 1 d . . . . .
H03I H 0.346222 0.621755 0.382474 0.058 Uiso 1 1 calc R U . . .
C03J C 0.2964(4) 0.4903(4) 0.36671(19) 0.0429(15) Uani 1 1 d . . . . .
H03J H 0.301450 0.485687 0.337476 0.051 Uiso 1 1 calc R U . . .
C03K C 0.5429(4) 0.4320(4) 0.41350(18) 0.0406(14) Uani 1 1 d . . . . .
C03L C 0.5556(6) 0.2425(5) 0.6706(2) 0.0574(19) Uani 1 1 d . . . . .
H03K H 0.497682 0.269425 0.658353 0.069 Uiso 1 1 calc R U . . .
H03L H 0.608866 0.279169 0.665429 0.069 Uiso 1 1 calc R U . . .
C21 C 0.1051(5) 0.2473(4) -0.16676(19) 0.0427(15) Uani 1 1 d . . . . .
H21A H 0.162112 0.211926 -0.161905 0.051 Uiso 1 1 calc R U . . .
H21B H 0.057114 0.221344 -0.152674 0.051 Uiso 1 1 calc R U . . .
C03N C 0.4923(4) 0.3925(4) 0.0450(2) 0.0441(15) Uani 1 1 d . . . . .
H14 H 0.544014 0.438327 0.049379 0.053 Uiso 1 1 calc R U . . .
HD H 0.519407 0.331337 0.043338 0.053 Uiso 1 1 calc R U . . .
C03O C 0.2849(5) 0.5074(4) 0.4520(2) 0.0467(16) Uani 1 1 d . . . . .
H03O H 0.282051 0.512146 0.481405 0.056 Uiso 1 1 calc R U . . .
C03P C 0.2528(5) 0.2695(4) 0.19725(18) 0.0413(15) Uani 1 1 d . . . . .
H15 H 0.206302 0.274742 0.215302 0.050 Uiso 1 1 calc R U . . .
C03Q C 0.9825(5) 0.5817(4) 0.4534(2) 0.0490(17) Uani 1 1 d . . . . .
C1 C -0.0074(6) -0.1716(4) 0.0361(2) 0.059(2) Uani 1 1 d . . . . .
H1A H -0.062092 -0.210670 0.036215 0.088 Uiso 1 1 calc R U . . .
H1B H 0.049079 -0.202569 0.045979 0.088 Uiso 1 1 calc R U . . .
H1C H -0.005287 -0.159196 0.007298 0.088 Uiso 1 1 calc R U . . .
C03S C 0.7345(5) -0.0751(4) 0.0923(2) 0.0455(16) Uani 1 1 d . . . . .
H03S H 0.770096 -0.124669 0.100396 0.055 Uiso 1 1 calc R U . . .
C03T C 0.6431(4) 0.1554(5) 0.18163(17) 0.0430(15) Uani 1 1 d . . . . .
H03T H 0.622160 0.098852 0.187908 0.052 Uiso 1 1 calc R U . . .
C03U C 0.4469(5) 0.3382(4) -0.1441(2) 0.0463(16) Uani 1 1 d . . . . .
H16 H 0.491644 0.356582 -0.161933 0.056 Uiso 1 1 calc R U . . .
HE H 0.391112 0.375541 -0.148201 0.056 Uiso 1 1 calc R U . . .
C03V C 0.5638(5) 0.5141(4) 0.4396(2) 0.0491(16) Uani 1 1 d . . . . .
H03V H 0.552026 0.521324 0.468038 0.059 Uiso 1 1 calc R U . . .
C03W C 0.4190(5) 0.2367(4) -0.1582(2) 0.0466(16) Uani 1 1 d . . . . .
H17 H 0.475553 0.199851 -0.157040 0.056 Uiso 1 1 calc R U . . .
HF H 0.379608 0.216513 -0.138459 0.056 Uiso 1 1 calc R U . . .
C22 C 0.0714(6) 0.2366(4) -0.2135(2) 0.0572(19) Uani 1 1 d . . . . .
H22A H 0.119881 0.261461 -0.227635 0.069 Uiso 1 1 calc R U . . .
H22B H 0.015061 0.272851 -0.218375 0.069 Uiso 1 1 calc R U . . .
C03Y C 0.4800(5) 0.0742(5) 0.2580(2) 0.0503(18) Uani 1 1 d . . . . .
H03E H 0.425352 0.080827 0.237156 0.075 Uiso 1 1 calc R U . . .
H03F H 0.468107 0.024701 0.273697 0.075 Uiso 1 1 calc R U . . .
H03G H 0.533964 0.059931 0.243391 0.075 Uiso 1 1 calc R U . . .
C03Z C 1.0373(5) 0.5489(4) 0.4236(2) 0.0496(17) Uani 1 1 d . . . . .
H03Z H 1.091091 0.583176 0.420964 0.059 Uiso 1 1 calc R U . . .
C040 C 0.3162(5) 0.5802(4) 0.4359(2) 0.0449(16) Uani 1 1 d . . . . .
C041 C 0.6021(5) 0.5865(4) 0.4241(2) 0.0516(17) Uani 1 1 d . . . . .
C042 C 0.6913(6) -0.1639(4) 0.0187(2) 0.061(2) Uani 1 1 d . . . . .
H04 H 0.629870 -0.176447 0.001616 0.092 Uiso 1 1 calc R U . . .
HG H 0.709396 -0.216319 0.032960 0.092 Uiso 1 1 calc R U . . .
HH H 0.737066 -0.153075 0.000354 0.092 Uiso 1 1 calc R U . . .
C043 C 0.8508(6) 0.2712(5) 0.70225(19) 0.059(2) Uani 1 1 d . . . . .
H04A H 0.796362 0.234503 0.706117 0.071 Uiso 1 1 calc R U . . .
H04B H 0.906713 0.248772 0.718548 0.071 Uiso 1 1 calc R U . . .
C044 C 0.9030(4) 0.5316(4) 0.4553(2) 0.0465(16) Uani 1 1 d . . . . .
H044 H 0.863314 0.552949 0.475396 0.056 Uiso 1 1 calc R U . . .
C045 C 0.6758(4) 0.3162(4) 0.20495(17) 0.0408(15) Uani 1 1 d . . . . .
C046 C 0.7247(6) 0.1923(5) -0.1630(2) 0.061(2) Uani 1 1 d . . . . .
H6 H 0.661560 0.216510 -0.168403 0.074 Uiso 1 1 calc R U . . .
HI H 0.739810 0.191279 -0.132211 0.074 Uiso 1 1 calc R U . . .
C047 C 1.1545(6) 0.3065(5) 0.6652(2) 0.061(2) Uani 1 1 d . . . . .
H04K H 1.151716 0.306918 0.634390 0.074 Uiso 1 1 calc R U . . .
H04L H 1.095990 0.277306 0.669676 0.074 Uiso 1 1 calc R U . . .
C048 C 0.4307(5) -0.0413(4) 0.0995(2) 0.0556(18) Uani 1 1 d . . . . .
H048 H 0.487222 -0.071997 0.105114 0.067 Uiso 1 1 calc R U . . .
C049 C 1.0078(6) 0.6706(5) 0.4828(3) 0.064(2) Uani 1 1 d . . . . .
H04M H 1.042694 0.710711 0.468688 0.096 Uiso 1 1 calc R U . . .
H04N H 1.046160 0.658341 0.508748 0.096 Uiso 1 1 calc R U . . .
H04O H 0.950844 0.700281 0.489818 0.096 Uiso 1 1 calc R U . . .
C04A C 0.6765(5) 0.3994(5) 0.23780(19) 0.0550(19) Uani 1 1 d . . . . .
H8 H 0.740835 0.421341 0.247841 0.083 Uiso 1 1 calc R U . . .
HJ H 0.647965 0.383992 0.261640 0.083 Uiso 1 1 calc R U . . .
HK H 0.641167 0.447286 0.225346 0.083 Uiso 1 1 calc R U . . .
C04B C 0.3653(6) 0.2206(4) -0.2033(2) 0.0535(18) Uani 1 1 d . . . . .
H18 H 0.307532 0.255592 -0.204033 0.064 Uiso 1 1 calc R U . . .
HL H 0.403715 0.243582 -0.222686 0.064 Uiso 1 1 calc R U . . .
C04C C 0.5929(6) 0.4891(5) 0.3566(2) 0.061(2) Uani 1 1 d . . . . .
H04C H 0.601773 0.483205 0.327751 0.073 Uiso 1 1 calc R U . . .
C04D C 0.6163(6) 0.5724(4) 0.3827(2) 0.067(2) Uani 1 1 d . . . . .
H04D H 0.642636 0.620499 0.371353 0.080 Uiso 1 1 calc R U . . .
C04E C 0.1642(6) 0.0805(5) 0.2642(2) 0.060(2) Uani 1 1 d . . . . .
H04S H 0.110244 0.091135 0.243729 0.090 Uiso 1 1 calc R U . . .
H04T H 0.149189 0.030955 0.279278 0.090 Uiso 1 1 calc R U . . .
H04U H 0.217170 0.063788 0.249268 0.090 Uiso 1 1 calc R U . . .
C04F C 1.1605(7) 0.4032(5) 0.6874(3) 0.077(3) Uani 1 1 d . . . . .
H04P H 1.103157 0.434004 0.678597 0.116 Uiso 1 1 calc R U . . .
H04Q H 1.213730 0.435110 0.680006 0.116 Uiso 1 1 calc R U . . .
H04R H 1.168544 0.403478 0.718060 0.116 Uiso 1 1 calc R U . . .
C04G C 0.6276(8) 0.6765(5) 0.4527(3) 0.077(3) Uani 1 1 d . . . . .
H04E H 0.593351 0.681182 0.476869 0.116 Uiso 1 1 calc R U . . .
H04F H 0.611389 0.726848 0.436770 0.116 Uiso 1 1 calc R U . . .
H04G H 0.694647 0.679505 0.462843 0.116 Uiso 1 1 calc R U . . .
C04H C 0.3709(7) -0.1764(5) 0.0442(3) 0.077(3) Uani 1 1 d . . . . .
H19 H 0.371949 -0.221235 0.063626 0.116 Uiso 1 1 calc R U . . .
HM H 0.429285 -0.178035 0.032233 0.116 Uiso 1 1 calc R U . . .
HN H 0.318547 -0.190945 0.021227 0.116 Uiso 1 1 calc R U . . .
C04I C 0.5570(7) 0.2470(6) 0.7178(2) 0.077(2) Uani 1 1 d . . . . .
H04V H 0.615157 0.220603 0.730185 0.092 Uiso 1 1 calc R U . . .
H04W H 0.503906 0.210268 0.723075 0.092 Uiso 1 1 calc R U . . .
C04J C 0.8384(9) 0.3690(6) 0.7195(3) 0.091(3) Uani 1 1 d . . . . .
H04H H 0.782379 0.391279 0.703900 0.137 Uiso 1 1 calc R U . . .
H04I H 0.892748 0.405512 0.716399 0.137 Uiso 1 1 calc R U . . .
H04J H 0.831776 0.374215 0.749545 0.137 Uiso 1 1 calc R U . . .
C04K C 0.3437(7) 0.6704(5) 0.4650(3) 0.070(2) Uani 1 1 d . . . . .
H04X H 0.400741 0.695775 0.457741 0.105 Uiso 1 1 calc R U . . .
H04Y H 0.354426 0.659633 0.494469 0.105 Uiso 1 1 calc R U . . .
HO H 0.293478 0.713552 0.461343 0.105 Uiso 1 1 calc R U . . .
C04L C 0.7235(8) 0.0956(5) -0.1859(3) 0.076(3) Uani 1 1 d . . . . .
H12 H 0.704196 0.095088 -0.216239 0.114 Uiso 1 1 calc R U . . .
HP H 0.679627 0.057905 -0.174970 0.114 Uiso 1 1 calc R U . . .
HQ H 0.785979 0.071067 -0.181154 0.114 Uiso 1 1 calc R U . . .
C04M C 0.3404(8) 0.1200(5) -0.2188(3) 0.082(3) Uani 1 1 d . . . . .
H20 H 0.314500 0.111704 -0.248905 0.124 Uiso 1 1 calc R U . . .
HR H 0.294221 0.099496 -0.202620 0.124 Uiso 1 1 calc R U . . .
HS H 0.396455 0.084078 -0.214823 0.124 Uiso 1 1 calc R U . . .
C23 C 0.0485(9) 0.1375(6) -0.2336(3) 0.106(4) Uani 1 1 d . . . . .
H23A H 0.033808 0.134117 -0.264413 0.158 Uiso 1 1 calc R U . . .
H23B H -0.005242 0.114934 -0.222582 0.158 Uiso 1 1 calc R U . . .
H23C H 0.102189 0.100039 -0.226795 0.158 Uiso 1 1 calc R U . . .
C04O C 0.5511(10) 0.3452(7) 0.7392(3) 0.147(4) Uani 1 1 d . . . . .
H04Z H 0.492262 0.370408 0.727838 0.221 Uiso 1 1 calc R U . . .
HT H 0.603230 0.381691 0.733684 0.221 Uiso 1 1 calc R U . . .
HU H 0.553921 0.346443 0.769769 0.221 Uiso 1 1 calc R U . . .

loop_
_atom_site_aniso_label
_atom_site_aniso_U_11
_atom_site_aniso_U_22
_atom_site_aniso_U_33
_atom_site_aniso_U_23
_atom_site_aniso_U_13
_atom_site_aniso_U_12
S001 0.0455(8) 0.0374(7) 0.0295(6) 0.0000(5) 0.0059(6) 0.0037(6)
S002 0.0483(8) 0.0334(7) 0.0328(6) 0.0017(5) 0.0085(6) 0.0032(6)
S1 0.0472(7) 0.0324(6) 0.0275(6) -0.0002(5) 0.0102(5) 0.0017(6)
S004 0.0441(7) 0.0362(7) 0.0332(6) -0.0014(5) 0.0126(6) -0.0043(6)
Cl1 0.0544(8) 0.0421(7) 0.0291(6) 0.0029(5) 0.0007(6) 0.0093(6)
S006 0.0453(8) 0.0366(7) 0.0315(6) -0.0009(5) 0.0057(6) 0.0035(6)
Cl07 0.0682(10) 0.0504(8) 0.0334(6) 0.0083(6) 0.0124(6) -0.0094(8)
Cl08 0.0887(11) 0.0372(7) 0.0360(6) 0.0039(6) 0.0230(7) -0.0104(8)
Cl09 0.0416(8) 0.0599(9) 0.0397(7) -0.0046(7) 0.0005(6) 0.0037(7)
Cl0A 0.0535(8) 0.0634(10) 0.0561(8) -0.0169(8) 0.0255(7) -0.0160(8)
Cl0B 0.0735(10) 0.0455(7) 0.0382(7) 0.0042(6) -0.0051(7) 0.0170(7)
S00C 0.0509(9) 0.0366(7) 0.0531(8) 0.0017(7) 0.0031(7) -0.0044(7)
O2 0.0273(17) 0.0345(18) 0.0272(16) 0.0026(14) 0.0065(14) 0.0012(15)
O1 0.0288(19) 0.048(2) 0.0340(18) 0.0069(16) 0.0054(15) 0.0000(18)
O00F 0.0278(18) 0.045(2) 0.0292(17) 0.0042(16) 0.0067(14) 0.0037(16)
O00G 0.0274(18) 0.047(2) 0.0280(17) 0.0051(15) 0.0053(14) 0.0057(16)
O00H 0.0266(18) 0.0376(19) 0.0323(17) 0.0046(15) 0.0081(14) -0.0026(16)
O00I 0.0237(18) 0.053(2) 0.0401(19) 0.0090(18) 0.0029(16) 0.0013(17)
O00J 0.0293(19) 0.044(2) 0.044(2) 0.0103(17) 0.0111(16) 0.0012(17)
O00K 0.0287(18) 0.044(2) 0.0340(18) 0.0028(16) 0.0115(15) -0.0019(16)
O00L 0.0281(19) 0.044(2) 0.055(2) 0.0060(18) 0.0110(17) 0.0057(17)
O00M 0.031(2) 0.060(2) 0.0348(18) 0.0067(18) 0.0125(15) 0.0044(18)
O00N 0.0273(19) 0.063(3) 0.0365(19) 0.0055(18) 0.0081(16) -0.0006(19)
O00O 0.023(2) 0.071(3) 0.076(3) 0.013(2) 0.007(2) -0.001(2)
N00P 0.025(2) 0.047(3) 0.031(2) 0.001(2) 0.0073(18) 0.000(2)
N1 0.028(2) 0.045(3) 0.027(2) -0.0005(19) 0.0053(18) -0.002(2)
N3 0.027(2) 0.054(3) 0.030(2) -0.001(2) 0.0009(19) -0.001(2)
C00S 0.043(3) 0.035(3) 0.023(2) 0.008(2) 0.012(2) -0.003(2)
N00T 0.031(2) 0.046(3) 0.033(2) 0.003(2) 0.0169(18) -0.001(2)
N00U 0.026(2) 0.047(3) 0.027(2) -0.0014(19) 0.0102(17) 0.002(2)
C00V 0.036(3) 0.031(3) 0.030(2) 0.006(2) 0.008(2) 0.002(2)
C00W 0.034(3) 0.035(3) 0.026(2) 0.006(2) 0.012(2) 0.000(2)
C00X 0.032(3) 0.043(3) 0.027(2) 0.010(2) 0.008(2) -0.003(2)
N2 0.027(2) 0.049(3) 0.053(3) 0.008(2) 0.007(2) -0.003(2)
C19 0.028(3) 0.030(2) 0.029(2) 0.007(2) 0.008(2) -0.002(2)
C010 0.033(3) 0.032(3) 0.028(2) 0.003(2) 0.006(2) -0.001(2)
C011 0.039(3) 0.031(3) 0.035(3) 0.004(2) 0.006(2) 0.004(2)
C012 0.039(3) 0.040(3) 0.031(2) 0.007(2) 0.010(2) 0.000(3)
C013 0.039(3) 0.054(3) 0.027(2) 0.002(2) 0.015(2) 0.002(3)
C014 0.034(3) 0.030(3) 0.034(3) 0.006(2) 0.004(2) -0.005(2)
C015 0.028(3) 0.023(2) 0.039(3) 0.002(2) 0.013(2) 0.001(2)
C016 0.033(3) 0.039(3) 0.027(2) 0.006(2) 0.011(2) 0.007(2)
C017 0.027(3) 0.032(3) 0.035(2) 0.004(2) 0.010(2) -0.002(2)
C018 0.026(3) 0.024(2) 0.039(3) 0.001(2) 0.006(2) -0.003(2)
C18 0.036(3) 0.033(3) 0.028(2) 0.000(2) 0.011(2) 0.001(2)
C01A 0.031(3) 0.030(3) 0.034(2) 0.004(2) 0.007(2) -0.005(2)
C01B 0.026(2) 0.029(2) 0.032(2) 0.001(2) 0.009(2) -0.002(2)
C01C 0.032(3) 0.037(3) 0.028(2) 0.002(2) 0.007(2) 0.002(2)
C01D 0.029(3) 0.031(3) 0.037(3) 0.005(2) 0.011(2) 0.001(2)
C6 0.037(3) 0.030(3) 0.034(3) 0.008(2) 0.008(2) -0.002(2)
C01F 0.033(3) 0.036(3) 0.039(3) 0.015(2) 0.013(2) 0.006(2)
C01G 0.030(3) 0.036(3) 0.039(3) 0.001(2) 0.011(2) 0.001(2)
C01H 0.032(3) 0.034(3) 0.026(2) 0.001(2) 0.013(2) 0.000(2)
C01I 0.030(3) 0.033(3) 0.032(2) 0.000(2) 0.011(2) -0.001(2)
C01J 0.030(3) 0.039(3) 0.035(3) 0.001(2) 0.012(2) -0.004(2)
C01K 0.037(3) 0.048(3) 0.032(3) 0.006(2) 0.004(2) 0.003(3)
C01L 0.031(3) 0.028(2) 0.035(3) 0.003(2) 0.005(2) -0.001(2)
C16 0.030(3) 0.031(3) 0.028(2) 0.003(2) 0.002(2) 0.001(2)
C01N 0.024(2) 0.037(3) 0.027(2) 0.007(2) 0.0086(19) -0.001(2)
C01O 0.035(3) 0.032(3) 0.036(3) 0.001(2) 0.012(2) 0.003(2)
C7 0.047(3) 0.035(3) 0.031(2) 0.003(2) 0.010(2) -0.008(3)
C01Q 0.048(3) 0.031(3) 0.056(3) 0.005(3) 0.015(3) -0.002(3)
C01R 0.040(3) 0.048(3) 0.025(2) 0.011(2) 0.012(2) 0.005(3)
C17 0.030(3) 0.033(3) 0.027(2) 0.004(2) 0.005(2) 0.001(2)
C15 0.040(3) 0.035(3) 0.027(2) 0.007(2) 0.010(2) 0.001(2)
C01U 0.044(3) 0.037(3) 0.028(2) 0.011(2) 0.007(2) -0.002(3)
C01V 0.036(3) 0.037(3) 0.033(2) 0.009(2) 0.008(2) 0.005(2)
C01W 0.042(3) 0.042(3) 0.034(3) 0.000(2) 0.013(2) 0.000(3)
C01X 0.040(3) 0.045(3) 0.033(2) 0.009(2) 0.017(2) 0.006(3)
C01Y 0.025(3) 0.036(3) 0.033(3) 0.004(2) 0.002(2) -0.005(2)
C01Z 0.030(3) 0.034(3) 0.037(3) 0.004(2) 0.006(2) 0.001(2)
C11 0.041(3) 0.055(3) 0.022(2) 0.006(2) 0.006(2) -0.005(3)
C021 0.042(3) 0.069(4) 0.026(3) 0.005(3) 0.010(2) -0.001(3)
C022 0.047(3) 0.035(3) 0.032(3) 0.007(2) 0.012(2) 0.004(3)
C023 0.038(3) 0.044(3) 0.029(2) 0.004(2) 0.013(2) -0.005(3)
C024 0.044(3) 0.039(3) 0.028(2) 0.009(2) 0.004(2) -0.004(3)
C025 0.043(3) 0.029(3) 0.038(3) 0.003(2) 0.010(2) 0.002(2)
C026 0.037(3) 0.044(3) 0.022(2) 0.009(2) 0.002(2) 0.002(3)
C027 0.036(3) 0.033(3) 0.060(3) 0.010(3) 0.005(3) 0.002(3)
C028 0.027(3) 0.034(3) 0.062(3) 0.011(3) 0.005(3) -0.007(2)
C10 0.035(3) 0.044(3) 0.030(2) 0.008(2) 0.001(2) -0.006(3)
C4 0.052(4) 0.041(3) 0.037(3) 0.011(2) 0.003(3) -0.001(3)
C02B 0.040(3) 0.040(3) 0.049(3) 0.014(3) 0.002(3) -0.003(3)
C2 0.064(4) 0.028(3) 0.044(3) 0.006(2) 0.011(3) -0.009(3)
C13 0.035(3) 0.037(3) 0.023(2) 0.004(2) 0.005(2) 0.004(2)
C02E 0.047(3) 0.040(3) 0.036(3) 0.012(2) 0.004(3) -0.002(3)
C02F 0.047(3) 0.037(3) 0.047(3) 0.005(3) 0.016(3) -0.004(3)
C02G 0.041(3) 0.040(3) 0.033(3) 0.012(2) -0.005(2) -0.001(3)
C5 0.039(3) 0.035(3) 0.028(2) 0.003(2) 0.007(2) -0.006(2)
C02I 0.038(3) 0.068(4) 0.025(2) 0.008(3) 0.007(2) -0.007(3)
C02J 0.050(3) 0.038(3) 0.044(3) 0.013(2) 0.019(3) 0.014(3)
C8 0.039(3) 0.036(3) 0.028(2) 0.009(2) 0.000(2) -0.001(2)
C9 0.041(3) 0.036(3) 0.022(2) 0.004(2) 0.011(2) 0.003(2)
C02M 0.043(3) 0.050(3) 0.050(3) 0.002(3) 0.014(3) 0.004(3)
C02N 0.058(4) 0.039(3) 0.034(3) 0.003(2) 0.007(3) -0.001(3)
C02O 0.038(3) 0.045(3) 0.024(2) 0.001(2) 0.002(2) -0.007(3)
C02P 0.039(3) 0.073(4) 0.030(3) 0.016(3) 0.004(2) 0.010(3)
C02Q 0.040(3) 0.031(3) 0.040(3) 0.006(2) 0.001(2) 0.000(2)
C02R 0.049(3) 0.050(3) 0.035(3) -0.002(3) 0.011(3) 0.001(3)
C12 0.031(3) 0.047(3) 0.023(2) 0.005(2) 0.009(2) 0.001(2)
C02T 0.048(3) 0.047(3) 0.030(3) 0.000(2) 0.009(2) -0.002(3)
C02U 0.037(3) 0.030(2) 0.031(2) 0.007(2) 0.006(2) 0.006(2)
C02V 0.036(3) 0.040(3) 0.031(2) 0.009(2) 0.002(2) -0.008(3)
C3 0.067(4) 0.029(3) 0.046(3) 0.012(2) 0.008(3) 0.007(3)
C02X 0.035(3) 0.038(3) 0.025(2) 0.005(2) 0.007(2) 0.004(2)
C02Y 0.038(3) 0.052(3) 0.024(2) 0.001(2) 0.010(2) 0.006(3)
C02Z 0.049(4) 0.037(3) 0.059(4) 0.013(3) 0.008(3) 0.002(3)
C030 0.060(4) 0.052(3) 0.029(3) 0.003(3) 0.011(3) 0.004(3)
C14 0.044(3) 0.054(3) 0.029(3) -0.002(3) 0.011(2) 0.002(3)
C032 0.029(3) 0.042(3) 0.057(3) 0.005(3) 0.009(3) -0.001(3)
C20 0.035(3) 0.039(3) 0.023(2) 0.000(2) 0.006(2) -0.008(2)
C034 0.045(4) 0.075(4) 0.025(3) 0.003(3) -0.002(3) 0.002(3)
C035 0.079(5) 0.043(3) 0.049(3) 0.010(3) 0.022(3) 0.008(3)
C036 0.030(3) 0.037(3) 0.031(2) 0.007(2) 0.011(2) 0.002(2)
C037 0.041(3) 0.033(3) 0.049(3) 0.003(2) 0.014(3) 0.007(2)
C038 0.045(3) 0.045(3) 0.045(3) 0.014(2) 0.013(3) 0.014(3)
C039 0.054(4) 0.042(3) 0.038(3) 0.000(3) -0.004(3) -0.003(3)
C03A 0.039(3) 0.033(3) 0.069(4) 0.008(3) 0.011(3) 0.003(3)
C03B 0.056(4) 0.040(3) 0.041(3) -0.002(3) 0.011(3) -0.007(3)
C03C 0.034(3) 0.032(3) 0.039(3) 0.007(2) -0.007(2) -0.002(2)
C03D 0.059(4) 0.048(3) 0.033(3) 0.006(2) 0.009(3) -0.001(3)
C03E 0.049(3) 0.061(4) 0.030(3) 0.010(3) 0.009(2) 0.009(3)
C03F 0.039(3) 0.042(3) 0.048(3) 0.012(3) -0.002(3) 0.007(3)
C03G 0.049(3) 0.038(3) 0.030(3) 0.002(2) -0.007(3) 0.000(3)
C03H 0.038(3) 0.038(3) 0.038(3) 0.008(2) 0.003(2) -0.004(3)
C03I 0.058(4) 0.035(3) 0.057(3) 0.018(3) 0.011(3) 0.001(3)
C03J 0.051(3) 0.040(3) 0.042(3) 0.016(2) 0.011(3) 0.009(3)
C03K 0.050(3) 0.038(3) 0.037(3) 0.010(2) 0.013(2) 0.018(3)
C03L 0.083(5) 0.044(3) 0.046(3) -0.009(3) 0.029(3) -0.011(4)
C21 0.055(4) 0.034(3) 0.036(3) 0.000(2) -0.001(3) 0.002(3)
C03N 0.030(3) 0.032(3) 0.073(4) 0.011(3) 0.014(3) 0.006(2)
C03O 0.066(4) 0.035(3) 0.038(3) 0.004(2) 0.008(3) 0.005(3)
C03P 0.051(3) 0.043(3) 0.028(3) 0.002(2) 0.000(2) 0.005(3)
C03Q 0.054(4) 0.028(3) 0.058(4) -0.005(3) -0.004(3) 0.001(3)
C1 0.092(5) 0.031(3) 0.055(4) 0.007(3) 0.018(4) 0.000(3)
C03S 0.049(4) 0.036(3) 0.055(3) 0.022(2) 0.003(3) 0.001(3)
C03T 0.038(3) 0.063(4) 0.028(3) 0.009(3) 0.003(2) -0.014(3)
C03U 0.041(3) 0.048(3) 0.052(3) 0.010(3) 0.009(3) -0.001(3)
C03V 0.055(4) 0.047(3) 0.048(3) 0.009(3) 0.014(3) 0.015(3)
C03W 0.051(4) 0.040(3) 0.052(3) 0.012(3) 0.010(3) 0.000(3)
C22 0.081(5) 0.046(3) 0.037(3) -0.009(3) -0.002(3) 0.018(3)
C03Y 0.043(3) 0.070(4) 0.035(3) 0.001(3) 0.007(3) -0.010(3)
C03Z 0.052(4) 0.037(3) 0.060(4) 0.008(3) 0.009(3) -0.010(3)
C040 0.052(4) 0.036(3) 0.047(3) 0.008(3) 0.009(3) 0.006(3)
C041 0.066(4) 0.032(3) 0.059(4) 0.004(3) 0.022(3) 0.006(3)
C042 0.090(5) 0.037(3) 0.057(4) 0.003(3) 0.014(4) 0.009(4)
C043 0.082(5) 0.069(4) 0.026(3) 0.001(3) 0.007(3) 0.024(4)
C044 0.048(3) 0.043(3) 0.048(3) -0.007(3) 0.021(3) 0.007(3)
C045 0.040(3) 0.060(4) 0.021(2) 0.001(2) 0.002(2) 0.005(3)
C046 0.081(5) 0.051(4) 0.053(4) -0.001(3) 0.022(3) -0.016(4)
C047 0.081(5) 0.041(3) 0.062(4) -0.001(3) 0.017(4) 0.008(4)
C048 0.056(4) 0.036(3) 0.080(4) 0.018(3) 0.019(3) 0.010(3)
C049 0.070(5) 0.040(3) 0.072(5) -0.013(3) 0.000(4) -0.001(4)
C04A 0.066(4) 0.068(4) 0.028(3) -0.003(3) 0.008(3) -0.003(4)
C04B 0.075(4) 0.044(3) 0.046(3) 0.003(3) 0.024(3) -0.007(3)
C04C 0.096(5) 0.049(4) 0.043(3) 0.010(3) 0.024(3) 0.003(4)
C04D 0.110(6) 0.028(3) 0.068(4) 0.010(3) 0.031(4) 0.001(4)
C04E 0.064(4) 0.081(5) 0.031(3) -0.007(3) 0.009(3) -0.010(4)
C04F 0.113(7) 0.048(4) 0.068(5) -0.005(4) 0.022(5) 0.014(4)
C04G 0.131(8) 0.039(4) 0.064(4) 0.000(3) 0.025(5) 0.001(4)
C04H 0.125(7) 0.041(4) 0.068(5) 0.003(3) 0.029(5) 0.014(4)
C04I 0.114(6) 0.072(5) 0.045(3) -0.015(3) 0.042(4) -0.033(5)
C04J 0.162(10) 0.068(5) 0.040(4) 0.000(4) 0.011(5) 0.018(6)
C04K 0.091(6) 0.033(3) 0.080(5) 0.008(3) -0.005(5) -0.006(4)
C04L 0.121(7) 0.055(4) 0.052(4) 0.000(4) 0.018(5) -0.006(5)
C04M 0.132(8) 0.054(4) 0.055(4) -0.003(4) 0.008(5) -0.018(5)
C23 0.150(10) 0.077(6) 0.062(5) -0.027(4) -0.038(6) 0.018(6)
C04O 0.234(12) 0.115(7) 0.089(6) -0.058(5) 0.092(6) -0.101(7)

loop_
_atom_type_symbol
_atom_type_description
_atom_type_scat_dispersion_real
_atom_type_scat_dispersion_imag
_atom_type_scat_source
C C 0.0181 0.0091 'International Tables Vol C Tables 4.2.6.8 and 6.1.1.4'
H H 0.0000 0.0000 'International Tables Vol C Tables 4.2.6.8 and 6.1.1.4'
Cl Cl 0.3639 0.7018 'International Tables Vol C Tables 4.2.6.8 and 6.1.1.4'
N N 0.0311 0.0180 'International Tables Vol C Tables 4.2.6.8 and 6.1.1.4'
O O 0.0492 0.0322 'International Tables Vol C Tables 4.2.6.8 and 6.1.1.4'
S S 0.3331 0.5567 'International Tables Vol C Tables 4.2.6.8 and 6.1.1.4'

loop_
_geom_angle_atom_site_label_1
_geom_angle_atom_site_label_2
_geom_angle_atom_site_label_3
_geom_angle
_geom_angle_site_symmetry_1
_geom_angle_site_symmetry_3
_geom_angle_publ_flag
C016 S001 C02U 105.2(2) . . ?
C00W S002 C01O 105.2(2) . . ?
C13 S1 C15 104.6(3) . . ?
C013 S004 C01G 104.0(3) . . ?
C026 S006 C01Z 104.3(3) . . ?
C03F S00C C03A 104.5(3) . . ?
C19 O2 C18 115.1(4) . . ?
C01H O00F C01B 114.2(4) . . ?
C01A O00G C01J 115.6(4) . . ?
C015 O00H C018 115.9(4) . . ?
C01C O00K C01N 115.2(4) . . ?
C027 O00L C032 116.1(4) . . ?
C01H N00P H00P 119.8 . . ?
C01H N00P C02Y 120.4(5) . . ?
C02Y N00P H00P 119.8 . . ?
C19 N1 H1 119.7 . . ?
C19 N1 C20 120.6(5) . . ?
C20 N1 H1 119.7 . . ?
C01A N3 H3A 119.0 . . ?
C01A N3 C02O 121.9(5) . . ?
C02O N3 H3A 119.0 . . ?
C00W C00S C02T 119.5(5) . . ?
C01U C00S C00W 118.0(5) . . ?
C01U C00S C02T 122.5(5) . . ?
C015 N00T H00T 119.0 . . ?
C015 N00T C01W 122.1(5) . . ?
C01W N00T H00T 119.0 . . ?
C01C N00U H00U 119.2 . . ?
C01C N00U C01K 121.6(5) . . ?
C01K N00U H00U 119.2 . . ?
C010 C00V C011 120.6(5) . . ?
C010 C00V C022 118.8(5) . . ?
C022 C00V C011 120.6(5) . . ?
C00S C00W S002 116.5(4) . . ?
C010 C00W S002 123.6(4) . . ?
C010 C00W C00S 119.8(5) . . ?
C016 C00X H00X 119.2 . . ?
C01X C00X H00X 119.2 . . ?
C01X C00X C016 121.6(5) . . ?
C027 N2 H2A 120.2 . . ?
C027 N2 C03U 119.6(5) . . ?
C03U N2 H2A 120.2 . . ?
O1 C19 O2 123.5(5) . . ?
O1 C19 N1 126.1(5) . . ?
N1 C19 O2 110.4(4) . . ?
C00V C010 C00W 121.1(5) . . ?
C00V C010 H010 119.4 . . ?
C00W C010 H010 119.4 . . ?
C02M C011 C00V 120.2(5) . . ?
C037 C011 C00V 123.9(5) . . ?
C037 C011 C02M 115.8(5) . . ?
C013 C012 H012 119.2 . . ?
C013 C012 C01R 121.5(5) . . ?
C01R C012 H012 119.2 . . ?
C012 C013 S004 123.2(4) . . ?
C012 C013 C021 119.9(6) . . ?
C021 C013 S004 116.9(5) . . ?
H01A C014 H01B 108.2 . . ?
C01B C014 H01A 109.7 . . ?
C01B C014 H01B 109.7 . . ?
C01B C014 C036 109.8(5) . . ?
C036 C014 H01A 109.7 . . ?
C036 C014 H01B 109.7 . . ?
O00J C015 O00H 122.7(5) . . ?
O00J C015 N00T 126.1(5) . . ?
N00T C015 O00H 111.2(4) . . ?
C00X C016 S001 124.3(4) . . ?
C00X C016 C023 119.7(5) . . ?
C023 C016 S001 116.0(4) . . ?
H01O C017 H01P 108.1 . . ?
C018 C017 H01O 109.5 . . ?
C018 C017 H01P 109.5 . . ?
C018 C017 C01I 110.7(4) . . ?
C01I C017 H01O 109.5 . . ?
C01I C017 H01P 109.5 . . ?
O00H C018 C017 107.9(4) . . ?
O00H C018 H01Q 110.1 . . ?
O00H C018 H01R 110.1 . . ?
C017 C018 H01Q 110.1 . . ?
C017 C018 H01R 110.1 . . ?
H01Q C018 H01R 108.4 . . ?
O2 C18 H18A 110.0 . . ?
O2 C18 H18B 110.0 . . ?
O2 C18 C17 108.4(4) . . ?
H18A C18 H18B 108.4 . . ?
C17 C18 H18A 110.0 . . ?
C17 C18 H18B 110.0 . . ?
O00I C01A O00G 122.7(5) . . ?
O00I C01A N3 126.8(5) . . ?
N3 C01A O00G 110.4(5) . . ?
O00F C01B C014 108.9(4) . . ?
O00F C01B H01C 109.9 . . ?
O00F C01B H01D 109.9 . . ?
C014 C01B H01C 109.9 . . ?
C014 C01B H01D 109.9 . . ?
H01C C01B H01D 108.3 . . ?
O00N C01C O00K 123.2(5) . . ?
O00N C01C N00U 126.4(5) . . ?
N00U C01C O00K 110.5(5) . . ?
H01E C01D H01F 108.2 . . ?
C01F C01D H01E 109.7 . . ?
C01F C01D H01F 109.7 . . ?
C01O C01D H01E 109.7 . . ?
C01O C01D H01F 109.7 . . ?
C01O C01D C01F 109.6(4) . . ?
C7 C6 Cl1 117.1(4) . . ?
C7 C6 C5 122.3(5) . . ?
C5 C6 Cl1 120.5(4) . . ?
C01D C01F H01G 109.5 . . ?
C01D C01F H01H 109.5 . . ?
H01G C01F H01H 108.1 . . ?
C01N C01F C01D 110.6(4) . . ?
C01N C01F H01G 109.5 . . ?
C01N C01F H01H 109.5 . . ?
S004 C01G H01S 108.6 . . ?
S004 C01G H01T 108.6 . . ?
H01S C01G H01T 107.6 . . ?
C01I C01G S004 114.7(4) . . ?
C01I C01G H01S 108.6 . . ?
C01I C01G H01T 108.6 . . ?
O00M C01H O00F 123.3(5) . . ?
O00M C01H N00P 125.8(5) . . ?
N00P C01H O00F 110.9(4) . . ?
C017 C01I C01G 111.6(4) . . ?
C017 C01I H01V 109.3 . . ?
C017 C01I H01W 109.3 . . ?
C01G C01I H01V 109.3 . . ?
C01G C01I H01W 109.3 . . ?
H01V C01I H01W 108.0 . . ?
O00G C01J H01Z 110.2 . . ?
O00G C01J H 110.2 . . ?
O00G C01J C01L 107.7(4) . . ?
H01Z C01J H 108.5 . . ?
C01L C01J H01Z 110.2 . . ?
C01L C01J H 110.2 . . ?
N00U C01K H01I 108.7 . . ?
N00U C01K H01J 108.7 . . ?
N00U C01K C02R 114.1(5) . . ?
H01I C01K H01J 107.6 . . ?
C02R C01K H01I 108.7 . . ?
C02R C01K H01J 108.7 . . ?
C01J C01L H01 109.3 . . ?
C01J C01L HA 109.3 . . ?
C01J C01L C01Y 111.5(4) . . ?
H01 C01L HA 108.0 . . ?
C01Y C01L H01 109.3 . . ?
C01Y C01L HA 109.3 . . ?
H16A C16 H16B 107.9 . . ?
C17 C16 H16A 109.1 . . ?
C17 C16 H16B 109.1 . . ?
C15 C16 H16A 109.1 . . ?
C15 C16 H16B 109.1 . . ?
C15 C16 C17 112.3(4) . . ?
O00K C01N C01F 107.1(4) . . ?
O00K C01N H01K 110.3 . . ?
O00K C01N H01L 110.3 . . ?
C01F C01N H01K 110.3 . . ?
C01F C01N H01L 110.3 . . ?
H01K C01N H01L 108.5 . . ?
S002 C01O H01M 108.9 . . ?
S002 C01O H01N 108.9 . . ?
C01D C01O S002 113.5(4) . . ?
C01D C01O H01M 108.9 . . ?
C01D C01O H01N 108.9 . . ?
H01M C01O H01N 107.7 . . ?
C6 C7 H7 119.7 . . ?
C2 C7 C6 120.5(5) . . ?
C2 C7 H7 119.7 . . ?
C02N C01Q C03S 117.1(5) . . ?
C02N C01Q C042 120.2(6) . . ?
C03S C01Q C042 122.7(6) . . ?
C012 C01R C01V 120.5(5) . . ?
C03E C01R C012 117.8(5) . . ?
C03E C01R C01V 121.8(5) . . ?
C18 C17 C16 110.2(4) . . ?
C18 C17 H17A 109.6 . . ?
C18 C17 H17B 109.6 . . ?
C16 C17 H17A 109.6 . . ?
C16 C17 H17B 109.6 . . ?
H17A C17 H17B 108.1 . . ?
S1 C15 H15A 108.7 . . ?
S1 C15 H15B 108.7 . . ?
C16 C15 S1 114.4(4) . . ?
C16 C15 H15A 108.7 . . ?
C16 C15 H15B 108.7 . . ?
H15A C15 H15B 107.6 . . ?
C00S C01U H01U 118.7 . . ?
C00S C01U C022 122.7(5) . . ?
C022 C01U H01U 118.7 . . ?
C025 C01V C01R 124.6(5) . . ?
C025 C01V C03J 116.1(5) . . ?
C03J C01V C01R 119.4(5) . . ?
N00T C01W H01X 108.9 . . ?
N00T C01W H01Y 108.9 . . ?
N00T C01W C03L 113.3(5) . . ?
H01X C01W H01Y 107.7 . . ?
C03L C01W H01X 108.9 . . ?
C03L C01W H01Y 108.9 . . ?
C00X C01X C02J 121.4(5) . . ?
C00X C01X C038 119.0(5) . . ?
C038 C01X C02J 119.5(5) . . ?
C01L C01Y H2 109.3 . . ?
C01L C01Y HB 109.3 . . ?
C01L C01Y C01Z 111.4(4) . . ?
H2 C01Y HB 108.0 . . ?
C01Z C01Y H2 109.3 . . ?
C01Z C01Y HB 109.3 . . ?
S006 C01Z H5 108.6 . . ?
S006 C01Z HC 108.6 . . ?
C01Y C01Z S006 114.8(4) . . ?
C01Y C01Z H5 108.6 . . ?
C01Y C01Z HC 108.6 . . ?
H5 C01Z HC 107.6 . . ?
C10 C11 H11 118.5 . . ?
C12 C11 H11 118.5 . . ?
C12 C11 C10 123.1(5) . . ?
C013 C021 C04E 121.3(6) . . ?
C034 C021 C013 118.8(6) . . ?
C034 C021 C04E 119.9(6) . . ?
C00V C022 H022 120.3 . . ?
C01U C022 C00V 119.5(5) . . ?
C01U C022 H022 120.3 . . ?
C016 C023 C03Y 121.3(5) . . ?
C02P C023 C016 118.1(5) . . ?
C02P C023 C03Y 120.6(5) . . ?
C02B C024 C02E 115.9(5) . . ?
C02B C024 C02V 122.0(5) . . ?
C02E C024 C02V 122.0(5) . . ?
C01V C025 Cl08 119.5(4) . . ?
C01V C025 C03O 122.6(6) . . ?
C03O C025 Cl08 117.8(5) . . ?
C02X C026 S006 124.7(4) . . ?
C02X C026 C045 118.1(5) . . ?
C045 C026 S006 117.2(4) . . ?
O00O C027 O00L 121.6(6) . . ?
O00O C027 N2 126.2(6) . . ?
N2 C027 O00L 112.2(5) . . ?
H02Q C028 H02R 108.1 . . ?
C03A C028 H02Q 109.6 . . ?
C03A C028 H02R 109.6 . . ?
C03A C028 C03N 110.5(5) . . ?
C03N C028 H02Q 109.6 . . ?
C03N C028 H02R 109.6 . . ?
C11 C10 H10 119.9 . . ?
C11 C10 C8 120.2(6) . . ?
C8 C10 H10 119.9 . . ?
C5 C4 H4 119.2 . . ?
C3 C4 H4 119.2 . . ?
C3 C4 C5 121.6(6) . . ?
C024 C02B H02J 118.8 . . ?
C03S C02B C024 122.4(6) . . ?
C03S C02B H02J 118.8 . . ?
C7 C2 C3 117.4(5) . . ?
C7 C2 C1 121.0(6) . . ?
C3 C2 C1 121.5(6) . . ?
C9 C13 S1 123.8(4) . . ?
C9 C13 C12 119.5(5) . . ?
C12 C13 S1 116.7(4) . . ?
C024 C02E Cl0B 119.6(4) . . ?
C02N C02E Cl0B 118.9(5) . . ?
C02N C02E C024 121.5(6) . . ?
C02Q C02F Cl09 119.5(4) . . ?
C03B C02F Cl09 118.3(5) . . ?
C03B C02F C02Q 122.1(6) . . ?
C03C C02G H02S 120.4 . . ?
C03C C02G C03P 119.2(6) . . ?
C03P C02G H02S 120.4 . . ?
C6 C5 C4 116.3(5) . . ?
C6 C5 C8 123.5(5) . . ?
C4 C5 C8 120.1(5) . . ?
C03T C02I H02K 117.9 . . ?
C045 C02I H02K 117.9 . . ?
C045 C02I C03T 124.3(6) . . ?
C03K C02J C01X 123.1(5) . . ?
C04C C02J C01X 122.0(6) . . ?
C04C C02J C03K 115.0(6) . . ?
C10 C8 C5 121.2(5) . . ?
C10 C8 C9 117.8(5) . . ?
C9 C8 C5 121.0(5) . . ?
C13 C9 C8 121.6(5) . . ?
C13 C9 H9 119.2 . . ?
C8 C9 H9 119.2 . . ?
C011 C02M H02M 119.2 . . ?
C011 C02M C03Z 121.6(6) . . ?
C03Z C02M H02M 119.2 . . ?
C01Q C02N H02N 119.4 . . ?
C02E C02N C01Q 121.3(6) . . ?
C02E C02N H02N 119.4 . . ?
N3 C02O H02L 109.1 . . ?
N3 C02O H02O 109.1 . . ?
N3 C02O C03D 112.4(5) . . ?
H02L C02O H02O 107.9 . . ?
C03D C02O H02L 109.1 . . ?
C03D C02O H02O 109.1 . . ?
C023 C02P H02P 118.7 . . ?
C023 C02P C038 122.7(5) . . ?
C038 C02P H02P 118.7 . . ?
C02F C02Q C03C 123.5(5) . . ?
C02Z C02Q C02F 116.1(5) . . ?
C02Z C02Q C03C 120.3(5) . . ?
C01K C02R H02E 108.9 . . ?
C01K C02R H02F 108.9 . . ?
C01K C02R C047 113.4(5) . . ?
H02E C02R H02F 107.7 . . ?
C047 C02R H02E 108.9 . . ?
C047 C02R H02F 108.9 . . ?
C11 C12 C13 117.8(5) . . ?
C11 C12 C14 121.9(5) . . ?
C13 C12 C14 120.3(5) . . ?
C00S C02T H02G 109.5 . . ?
C00S C02T H02H 109.5 . . ?
C00S C02T H02I 109.5 . . ?
H02G C02T H02H 109.5 . . ?
H02G C02T H02I 109.5 . . ?
H02H C02T H02I 109.5 . . ?
S001 C02U H02A 108.6 . . ?
S001 C02U H02B 108.6 . . ?
H02A C02U H02B 107.6 . . ?
C036 C02U S001 114.5(4) . . ?
C036 C02U H02A 108.6 . . ?
C036 C02U H02B 108.6 . . ?
C02X C02V C024 121.4(5) . . ?
C02X C02V C03T 117.7(5) . . ?
C03T C02V C024 120.8(5) . . ?
C4 C3 C2 121.8(6) . . ?
C4 C3 H3 119.1 . . ?
C2 C3 H3 119.1 . . ?
C026 C02X H02X 118.5 . . ?
C02V C02X C026 123.0(5) . . ?
C02V C02X H02X 118.5 . . ?
N00P C02Y H02C 109.2 . . ?
N00P C02Y H02D 109.2 . . ?
N00P C02Y C030 112.0(5) . . ?
H02C C02Y H02D 107.9 . . ?
C030 C02Y H02C 109.2 . . ?
C030 C02Y H02D 109.2 . . ?
C02Q C02Z H02Z 118.7 . . ?
C048 C02Z C02Q 122.7(6) . . ?
C048 C02Z H02Z 118.7 . . ?
C02Y C030 H03A 109.2 . . ?
C02Y C030 H03B 109.2 . . ?
H03A C030 H03B 107.9 . . ?
C043 C030 C02Y 112.1(5) . . ?
C043 C030 H03A 109.2 . . ?
C043 C030 H03B 109.2 . . ?
C12 C14 H14A 109.5 . . ?
C12 C14 H14B 109.5 . . ?
C12 C14 H14C 109.5 . . ?
H14A C14 H14B 109.5 . . ?
H14A C14 H14C 109.5 . . ?
H14B C14 H14C 109.5 . . ?
O00L C032 H03P 109.8 . . ?
O00L C032 H03Q 109.8 . . ?
O00L C032 C03N 109.2(5) . . ?
H03P C032 H03Q 108.3 . . ?
C03N C032 H03P 109.8 . . ?
C03N C032 H03Q 109.8 . . ?
N1 C20 H20A 109.0 . . ?
N1 C20 H20B 109.0 . . ?
N1 C20 C21 112.8(5) . . ?
H20A C20 H20B 107.8 . . ?
C21 C20 H20A 109.0 . . ?
C21 C20 H20B 109.0 . . ?
C021 C034 H034 119.4 . . ?
C03E C034 C021 121.2(6) . . ?
C03E C034 H034 119.4 . . ?
C03B C035 C048 118.2(6) . . ?
C03B C035 C04H 121.3(7) . . ?
C048 C035 C04H 120.5(7) . . ?
C014 C036 C02U 110.6(4) . . ?
C014 C036 H03C 109.5 . . ?
C014 C036 H03D 109.5 . . ?
C02U C036 H03C 109.5 . . ?
C02U C036 H03D 109.5 . . ?
H03C C036 H03D 108.1 . . ?
C011 C037 Cl0A 119.2(4) . . ?
C044 C037 Cl0A 117.7(5) . . ?
C044 C037 C011 123.0(6) . . ?
C01X C038 H038 120.5 . . ?
C02P C038 C01X 118.9(5) . . ?
C02P C038 H038 120.5 . . ?
H03R C039 H03U 109.5 . . ?
H03R C039 H03W 109.5 . . ?
H03U C039 H03W 109.5 . . ?
C03G C039 H03R 109.5 . . ?
C03G C039 H03U 109.5 . . ?
C03G C039 H03W 109.5 . . ?
S00C C03A H03X 108.8 . . ?
S00C C03A H03Y 108.8 . . ?
C028 C03A S00C 114.0(4) . . ?
C028 C03A H03X 108.8 . . ?
C028 C03A H03Y 108.8 . . ?
H03X C03A H03Y 107.7 . . ?
C02F C03B C035 120.6(6) . . ?
C02F C03B H03 119.7 . . ?
C035 C03B H03 119.7 . . ?
C02G C03C C02Q 121.0(5) . . ?
C03H C03C C02G 120.6(5) . . ?
C03H C03C C02Q 118.4(5) . . ?
C02O C03D H03M 108.5 . . ?
C02O C03D H03N 108.5 . . ?
H03M C03D H03N 107.5 . . ?
C046 C03D C02O 115.1(6) . . ?
C046 C03D H03M 108.5 . . ?
C046 C03D H03N 108.5 . . ?
C01R C03E H03H 119.7 . . ?
C034 C03E C01R 120.7(6) . . ?
C034 C03E H03H 119.7 . . ?
C03G C03F S00C 117.6(5) . . ?
C03G C03F C03H 119.2(6) . . ?
C03H C03F S00C 123.2(5) . . ?
C03F C03G C039 120.7(6) . . ?
C03P C03G C039 120.2(6) . . ?
C03P C03G C03F 119.1(5) . . ?
C03C C03H C03F 120.1(6) . . ?
C03C C03H H13 119.9 . . ?
C03F C03H H13 119.9 . . ?
C03J C03I H03I 119.7 . . ?
C040 C03I H03I 119.7 . . ?
C040 C03I C03J 120.6(6) . . ?
C01V C03J H03J 119.4 . . ?
C03I C03J C01V 121.1(6) . . ?
C03I C03J H03J 119.4 . . ?
C02J C03K Cl07 119.5(5) . . ?
C03V C03K Cl07 117.1(5) . . ?
C03V C03K C02J 123.4(6) . . ?
C01W C03L H03K 109.2 . . ?
C01W C03L H03L 109.2 . . ?
C01W C03L C04I 112.2(6) . . ?
H03K C03L H03L 107.9 . . ?
C04I C03L H03K 109.2 . . ?
C04I C03L H03L 109.2 . . ?
C20 C21 H21A 108.9 . . ?
C20 C21 H21B 108.9 . . ?
H21A C21 H21B 107.7 . . ?
C22 C21 C20 113.3(5) . . ?
C22 C21 H21A 108.9 . . ?
C22 C21 H21B 108.9 . . ?
C028 C03N H14 109.3 . . ?
C028 C03N HD 109.3 . . ?
C032 C03N C028 111.4(5) . . ?
C032 C03N H14 109.3 . . ?
C032 C03N HD 109.3 . . ?
H14 C03N HD 108.0 . . ?
C025 C03O H03O 120.0 . . ?
C040 C03O C025 119.9(6) . . ?
C040 C03O H03O 120.0 . . ?
C02G C03P H15 119.1 . . ?
C03G C03P C02G 121.7(6) . . ?
C03G C03P H15 119.1 . . ?
C03Z C03Q C044 117.8(6) . . ?
C03Z C03Q C049 120.9(7) . . ?
C044 C03Q C049 121.3(6) . . ?
C2 C1 H1A 109.5 . . ?
C2 C1 H1B 109.5 . . ?
C2 C1 H1C 109.5 . . ?
H1A C1 H1B 109.5 . . ?
H1A C1 H1C 109.5 . . ?
H1B C1 H1C 109.5 . . ?
C01Q C03S H03S 119.2 . . ?
C02B C03S C01Q 121.6(6) . . ?
C02B C03S H03S 119.2 . . ?
C02I C03T C02V 119.4(6) . . ?
C02I C03T H03T 120.3 . . ?
C02V C03T H03T 120.3 . . ?
N2 C03U H16 109.3 . . ?
N2 C03U HE 109.3 . . ?
N2 C03U C03W 111.4(5) . . ?
H16 C03U HE 108.0 . . ?
C03W C03U H16 109.3 . . ?
C03W C03U HE 109.3 . . ?
C03K C03V H03V 120.0 . . ?
C03K C03V C041 119.9(6) . . ?
C041 C03V H03V 120.0 . . ?
C03U C03W H17 109.4 . . ?
C03U C03W HF 109.4 . . ?
H17 C03W HF 108.0 . . ?
C04B C03W C03U 111.0(5) . . ?
C04B C03W H17 109.4 . . ?
C04B C03W HF 109.4 . . ?
C21 C22 H22A 108.9 . . ?
C21 C22 H22B 108.9 . . ?
C21 C22 C23 113.3(6) . . ?
H22A C22 H22B 107.7 . . ?
C23 C22 H22A 108.9 . . ?
C23 C22 H22B 108.9 . . ?
C023 C03Y H03E 109.5 . . ?
C023 C03Y H03F 109.5 . . ?
C023 C03Y H03G 109.5 . . ?
H03E C03Y H03F 109.5 . . ?
H03E C03Y H03G 109.5 . . ?
H03F C03Y H03G 109.5 . . ?
C02M C03Z H03Z 119.4 . . ?
C03Q C03Z C02M 121.1(6) . . ?
C03Q C03Z H03Z 119.4 . . ?
C03I C040 C04K 120.3(6) . . ?
C03O C040 C03I 119.6(6) . . ?
C03O C040 C04K 120.1(6) . . ?
C03V C041 C04G 120.6(7) . . ?
C04D C041 C03V 117.4(6) . . ?
C04D C041 C04G 122.0(7) . . ?
C01Q C042 H04 109.5 . . ?
C01Q C042 HG 109.5 . . ?
C01Q C042 HH 109.5 . . ?
H04 C042 HG 109.5 . . ?
H04 C042 HH 109.5 . . ?
HG C042 HH 109.5 . . ?
C030 C043 H04A 109.0 . . ?
C030 C043 H04B 109.0 . . ?
H04A C043 H04B 107.8 . . ?
C04J C043 C030 112.7(6) . . ?
C04J C043 H04A 109.0 . . ?
C04J C043 H04B 109.0 . . ?
C037 C044 C03Q 120.6(6) . . ?
C037 C044 H044 119.7 . . ?
C03Q C044 H044 119.7 . . ?
C026 C045 C04A 120.1(6) . . ?
C02I C045 C026 117.3(5) . . ?
C02I C045 C04A 122.6(6) . . ?
C03D C046 H6 108.6 . . ?
C03D C046 HI 108.6 . . ?
C03D C046 C04L 114.5(7) . . ?
H6 C046 HI 107.6 . . ?
C04L C046 H6 108.6 . . ?
C04L C046 HI 108.6 . . ?
C02R C047 H04K 108.9 . . ?
C02R C047 H04L 108.9 . . ?
H04K C047 H04L 107.7 . . ?
C04F C047 C02R 113.5(7) . . ?
C04F C047 H04K 108.9 . . ?
C04F C047 H04L 108.9 . . ?
C02Z C048 C035 120.4(6) . . ?
C02Z C048 H048 119.8 . . ?
C035 C048 H048 119.8 . . ?
C03Q C049 H04M 109.5 . . ?
C03Q C049 H04N 109.5 . . ?
C03Q C049 H04O 109.5 . . ?
H04M C049 H04N 109.5 . . ?
H04M C049 H04O 109.5 . . ?
H04N C049 H04O 109.5 . . ?
C045 C04A H8 109.5 . . ?
C045 C04A HJ 109.5 . . ?
C045 C04A HK 109.5 . . ?
H8 C04A HJ 109.5 . . ?
H8 C04A HK 109.5 . . ?
HJ C04A HK 109.5 . . ?
C03W C04B H18 109.2 . . ?
C03W C04B HL 109.2 . . ?
H18 C04B HL 107.9 . . ?
C04M C04B C03W 112.2(6) . . ?
C04M C04B H18 109.2 . . ?
C04M C04B HL 109.2 . . ?
C02J C04C H04C 118.7 . . ?
C02J C04C C04D 122.6(7) . . ?
C04D C04C H04C 118.7 . . ?
C041 C04D C04C 121.7(7) . . ?
C041 C04D H04D 119.2 . . ?
C04C C04D H04D 119.2 . . ?
C021 C04E H04S 109.5 . . ?
C021 C04E H04T 109.5 . . ?
C021 C04E H04U 109.5 . . ?
H04S C04E H04T 109.5 . . ?
H04S C04E H04U 109.5 . . ?
H04T C04E H04U 109.5 . . ?
C047 C04F H04P 109.5 . . ?
C047 C04F H04Q 109.5 . . ?
C047 C04F H04R 109.5 . . ?
H04P C04F H04Q 109.5 . . ?
H04P C04F H04R 109.5 . . ?
H04Q C04F H04R 109.5 . . ?
C041 C04G H04E 109.5 . . ?
C041 C04G H04F 109.5 . . ?
C041 C04G H04G 109.5 . . ?
H04E C04G H04F 109.5 . . ?
H04E C04G H04G 109.5 . . ?
H04F C04G H04G 109.5 . . ?
C035 C04H H19 109.5 . . ?
C035 C04H HM 109.5 . . ?
C035 C04H HN 109.5 . . ?
H19 C04H HM 109.5 . . ?
H19 C04H HN 109.5 . . ?
HM C04H HN 109.5 . . ?
C03L C04I H04V 109.4 . . ?
C03L C04I H04W 109.4 . . ?
C03L C04I C04O 111.0(7) . . ?
H04V C04I H04W 108.0 . . ?
C04O C04I H04V 109.4 . . ?
C04O C04I H04W 109.4 . . ?
C043 C04J H04H 109.5 . . ?
C043 C04J H04I 109.5 . . ?
C043 C04J H04J 109.5 . . ?
H04H C04J H04I 109.5 . . ?
H04H C04J H04J 109.5 . . ?
H04I C04J H04J 109.5 . . ?
C040 C04K H04X 109.5 . . ?
C040 C04K H04Y 109.5 . . ?
C040 C04K HO 109.5 . . ?
H04X C04K H04Y 109.5 . . ?
H04X C04K HO 109.5 . . ?
H04Y C04K HO 109.5 . . ?
C046 C04L H12 109.5 . . ?
C046 C04L HP 109.5 . . ?
C046 C04L HQ 109.5 . . ?
H12 C04L HP 109.5 . . ?
H12 C04L HQ 109.5 . . ?
HP C04L HQ 109.5 . . ?
C04B C04M H20 109.5 . . ?
C04B C04M HR 109.5 . . ?
C04B C04M HS 109.5 . . ?
H20 C04M HR 109.5 . . ?
H20 C04M HS 109.5 . . ?
HR C04M HS 109.5 . . ?
C22 C23 H23A 109.5 . . ?
C22 C23 H23B 109.5 . . ?
C22 C23 H23C 109.5 . . ?
H23A C23 H23B 109.5 . . ?
H23A C23 H23C 109.5 . . ?
H23B C23 H23C 109.5 . . ?
C04I C04O H04Z 109.5 . . ?
C04I C04O HT 109.5 . . ?
C04I C04O HU 109.5 . . ?
H04Z C04O HT 109.5 . . ?
H04Z C04O HU 109.5 . . ?
HT C04O HU 109.5 . . ?

loop_
_geom_bond_atom_site_label_1
_geom_bond_atom_site_label_2
_geom_bond_distance
_geom_bond_site_symmetry_2
_geom_bond_publ_flag
S001 C016 1.764(5) . ?
S001 C02U 1.814(5) . ?
S002 C00W 1.766(5) . ?
S002 C01O 1.810(6) . ?
S1 C15 1.804(5) . ?
S1 C13 1.762(6) . ?
S004 C013 1.769(6) . ?
S004 C01G 1.809(6) . ?
Cl1 C6 1.739(5) . ?
S006 C01Z 1.807(6) . ?
S006 C026 1.759(6) . ?
Cl07 C03K 1.754(6) . ?
Cl08 C025 1.747(6) . ?
Cl09 C02F 1.732(7) . ?
Cl0A C037 1.768(7) . ?
Cl0B C02E 1.721(6) . ?
S00C C03A 1.812(7) . ?
S00C C03F 1.759(7) . ?
O2 C19 1.359(6) . ?
O2 C18 1.452(6) . ?
O1 C19 1.214(6) . ?
O00F C01B 1.436(6) . ?
O00F C01H 1.381(6) . ?
O00G C01A 1.376(6) . ?
O00G C01J 1.442(6) . ?
O00H C015 1.368(7) . ?
O00H C018 1.453(6) . ?
O00I C01A 1.212(7) . ?
O00J C015 1.211(7) . ?
O00K C01C 1.375(7) . ?
O00K C01N 1.440(6) . ?
O00L C027 1.350(8) . ?
O00L C032 1.460(8) . ?
O00M C01H 1.190(7) . ?
O00N C01C 1.205(7) . ?
O00O C027 1.220(7) . ?
N00P H00P 0.8800 . ?
N00P C01H 1.336(7) . ?
N00P C02Y 1.465(7) . ?
N1 H1 0.8800 . ?
N1 C19 1.346(7) . ?
N1 C20 1.461(7) . ?
N3 H3A 0.8800 . ?
N3 C01A 1.328(7) . ?
N3 C02O 1.476(7) . ?
C00S C00W 1.413(8) . ?
C00S C01U 1.373(8) . ?
C00S C02T 1.498(8) . ?
N00T H00T 0.8800 . ?
N00T C015 1.322(7) . ?
N00T C01W 1.457(7) . ?
N00U H00U 0.8800 . ?
N00U C01C 1.334(7) . ?
N00U C01K 1.461(7) . ?
C00V C010 1.384(7) . ?
C00V C011 1.488(7) . ?
C00V C022 1.404(8) . ?
C00W C010 1.406(7) . ?
C00X H00X 0.9500 . ?
C00X C016 1.388(8) . ?
C00X C01X 1.377(8) . ?
N2 H2A 0.8800 . ?
N2 C027 1.333(9) . ?
N2 C03U 1.457(8) . ?
C010 H010 0.9500 . ?
C011 C02M 1.392(9) . ?
C011 C037 1.383(8) . ?
C012 H012 0.9500 . ?
C012 C013 1.380(8) . ?
C012 C01R 1.408(8) . ?
C013 C021 1.405(8) . ?
C014 H01A 0.9900 . ?
C014 H01B 0.9900 . ?
C014 C01B 1.499(8) . ?
C014 C036 1.531(7) . ?
C016 C023 1.414(8) . ?
C017 H01O 0.9900 . ?
C017 H01P 0.9900 . ?
C017 C018 1.515(8) . ?
C017 C01I 1.520(7) . ?
C018 H01Q 0.9900 . ?
C018 H01R 0.9900 . ?
C18 H18A 0.9900 . ?
C18 H18B 0.9900 . ?
C18 C17 1.516(7) . ?
C01B H01C 0.9900 . ?
C01B H01D 0.9900 . ?
C01D H01E 0.9900 . ?
C01D H01F 0.9900 . ?
C01D C01F 1.544(8) . ?
C01D C01O 1.523(8) . ?
C6 C7 1.390(8) . ?
C6 C5 1.392(8) . ?
C01F H01G 0.9900 . ?
C01F H01H 0.9900 . ?
C01F C01N 1.521(7) . ?
C01G H01S 0.9900 . ?
C01G H01T 0.9900 . ?
C01G C01I 1.523(8) . ?
C01I H01V 0.9900 . ?
C01I H01W 0.9900 . ?
C01J H01Z 0.9900 . ?
C01J H 0.9900 . ?
C01J C01L 1.503(8) . ?
C01K H01I 0.9900 . ?
C01K H01J 0.9900 . ?
C01K C02R 1.516(8) . ?
C01L H01 0.9900 . ?
C01L HA 0.9900 . ?
C01L C01Y 1.526(8) . ?
C16 H16A 0.9900 . ?
C16 H16B 0.9900 . ?
C16 C17 1.521(7) . ?
C16 C15 1.520(7) . ?
C01N H01K 0.9900 . ?
C01N H01L 0.9900 . ?
C01O H01M 0.9900 . ?
C01O H01N 0.9900 . ?
C7 H7 0.9500 . ?
C7 C2 1.387(9) . ?
C01Q C02N 1.395(9) . ?
C01Q C03S 1.401(9) . ?
C01Q C042 1.482(9) . ?
C01R C01V 1.476(8) . ?
C01R C03E 1.402(8) . ?
C17 H17A 0.9900 . ?
C17 H17B 0.9900 . ?
C15 H15A 0.9900 . ?
C15 H15B 0.9900 . ?
C01U H01U 0.9500 . ?
C01U C022 1.391(8) . ?
C01V C025 1.387(8) . ?
C01V C03J 1.407(9) . ?
C01W H01X 0.9900 . ?
C01W H01Y 0.9900 . ?
C01W C03L 1.511(8) . ?
C01X C02J 1.479(8) . ?
C01X C038 1.411(8) . ?
C01Y H2 0.9900 . ?
C01Y HB 0.9900 . ?
C01Y C01Z 1.531(7) . ?
C01Z H5 0.9900 . ?
C01Z HC 0.9900 . ?
C11 H11 0.9500 . ?
C11 C10 1.381(8) . ?
C11 C12 1.376(9) . ?
C021 C034 1.391(10) . ?
C021 C04E 1.527(9) . ?
C022 H022 0.9500 . ?
C023 C02P 1.374(9) . ?
C023 C03Y 1.503(8) . ?
C024 C02B 1.391(8) . ?
C024 C02E 1.426(8) . ?
C024 C02V 1.479(8) . ?
C025 C03O 1.390(8) . ?
C026 C02X 1.390(7) . ?
C026 C045 1.440(8) . ?
C028 H02Q 0.9900 . ?
C028 H02R 0.9900 . ?
C028 C03A 1.514(9) . ?
C028 C03N 1.525(9) . ?
C10 H10 0.9500 . ?
C10 C8 1.400(8) . ?
C4 H4 0.9500 . ?
C4 C5 1.399(8) . ?
C4 C3 1.372(8) . ?
C02B H02J 0.9500 . ?
C02B C03S 1.375(9) . ?
C2 C3 1.394(9) . ?
C2 C1 1.500(8) . ?
C13 C9 1.398(7) . ?
C13 C12 1.423(7) . ?
C02E C02N 1.385(8) . ?
C02F C02Q 1.413(8) . ?
C02F C03B 1.381(8) . ?
C02G H02S 0.9500 . ?
C02G C03C 1.378(9) . ?
C02G C03P 1.404(8) . ?
C5 C8 1.479(8) . ?
C02I H02K 0.9500 . ?
C02I C03T 1.368(9) . ?
C02I C045 1.363(9) . ?
C02J C03K 1.409(8) . ?
C02J C04C 1.362(10) . ?
C8 C9 1.407(8) . ?
C9 H9 0.9500 . ?
C02M H02M 0.9500 . ?
C02M C03Z 1.396(9) . ?
C02N H02N 0.9500 . ?
C02O H02L 0.9900 . ?
C02O H02O 0.9900 . ?
C02O C03D 1.513(8) . ?
C02P H02P 0.9500 . ?
C02P C038 1.385(9) . ?
C02Q C02Z 1.393(9) . ?
C02Q C03C 1.503(8) . ?
C02R H02E 0.9900 . ?
C02R H02F 0.9900 . ?
C02R C047 1.532(10) . ?
C12 C14 1.503(8) . ?
C02T H02G 0.9800 . ?
C02T H02H 0.9800 . ?
C02T H02I 0.9800 . ?
C02U H02A 0.9900 . ?
C02U H02B 0.9900 . ?
C02U C036 1.532(7) . ?
C02V C02X 1.388(8) . ?
C02V C03T 1.401(8) . ?
C3 H3 0.9500 . ?
C02X H02X 0.9500 . ?
C02Y H02C 0.9900 . ?
C02Y H02D 0.9900 . ?
C02Y C030 1.525(8) . ?
C02Z H02Z 0.9500 . ?
C02Z C048 1.383(9) . ?
C030 H03A 0.9900 . ?
C030 H03B 0.9900 . ?
C030 C043 1.521(8) . ?
C14 H14A 0.9800 . ?
C14 H14B 0.9800 . ?
C14 H14C 0.9800 . ?
C032 H03P 0.9900 . ?
C032 H03Q 0.9900 . ?
C032 C03N 1.483(9) . ?
C20 H20A 0.9900 . ?
C20 H20B 0.9900 . ?
C20 C21 1.530(8) . ?
C034 H034 0.9500 . ?
C034 C03E 1.381(9) . ?
C035 C03B 1.397(10) . ?
C035 C048 1.401(10) . ?
C035 C04H 1.519(9) . ?
C036 H03C 0.9900 . ?
C036 H03D 0.9900 . ?
C037 C044 1.378(8) . ?
C038 H038 0.9500 . ?
C039 H03R 0.9800 . ?
C039 H03U 0.9800 . ?
C039 H03W 0.9800 . ?
C039 C03G 1.505(8) . ?
C03A H03X 0.9900 . ?
C03A H03Y 0.9900 . ?
C03B H03 0.9500 . ?
C03C C03H 1.377(8) . ?
C03D H03M 0.9900 . ?
C03D H03N 0.9900 . ?
C03D C046 1.489(10) . ?
C03E H03H 0.9500 . ?
C03F C03G 1.402(9) . ?
C03F C03H 1.424(8) . ?
C03G C03P 1.374(9) . ?
C03H H13 0.9500 . ?
C03I H03I 0.9500 . ?
C03I C03J 1.396(9) . ?
C03I C040 1.370(10) . ?
C03J H03J 0.9500 . ?
C03K C03V 1.378(9) . ?
C03L H03K 0.9900 . ?
C03L H03L 0.9900 . ?
C03L C04I 1.515(10) . ?
C21 H21A 0.9900 . ?
C21 H21B 0.9900 . ?
C21 C22 1.502(9) . ?
C03N H14 0.9900 . ?
C03N HD 0.9900 . ?
C03O H03O 0.9500 . ?
C03O C040 1.368(9) . ?
C03P H15 0.9500 . ?
C03Q C03Z 1.374(10) . ?
C03Q C044 1.382(10) . ?
C03Q C049 1.514(9) . ?
C1 H1A 0.9800 . ?
C1 H1B 0.9800 . ?
C1 H1C 0.9800 . ?
C03S H03S 0.9500 . ?
C03T H03T 0.9500 . ?
C03U H16 0.9900 . ?
C03U HE 0.9900 . ?
C03U C03W 1.542(9) . ?
C03V H03V 0.9500 . ?
C03V C041 1.395(10) . ?
C03W H17 0.9900 . ?
C03W HF 0.9900 . ?
C03W C04B 1.535(9) . ?
C22 H22A 0.9900 . ?
C22 H22B 0.9900 . ?
C22 C23 1.530(11) . ?
C03Y H03E 0.9800 . ?
C03Y H03F 0.9800 . ?
C03Y H03G 0.9800 . ?
C03Z H03Z 0.9500 . ?
C040 C04K 1.531(9) . ?
C041 C04D 1.368(11) . ?
C041 C04G 1.516(10) . ?
C042 H04 0.9800 . ?
C042 HG 0.9800 . ?
C042 HH 0.9800 . ?
C043 H04A 0.9900 . ?
C043 H04B 0.9900 . ?
C043 C04J 1.498(11) . ?
C044 H044 0.9500 . ?
C045 C04A 1.503(9) . ?
C046 H6 0.9900 . ?
C046 HI 0.9900 . ?
C046 C04L 1.511(10) . ?
C047 H04K 0.9900 . ?
C047 H04L 0.9900 . ?
C047 C04F 1.501(10) . ?
C048 H048 0.9500 . ?
C049 H04M 0.9800 . ?
C049 H04N 0.9800 . ?
C049 H04O 0.9800 . ?
C04A H8 0.9800 . ?
C04A HJ 0.9800 . ?
C04A HK 0.9800 . ?
C04B H18 0.9900 . ?
C04B HL 0.9900 . ?
C04B C04M 1.526(10) . ?
C04C H04C 0.9500 . ?
C04C C04D 1.398(10) . ?
C04D H04D 0.9500 . ?
C04E H04S 0.9800 . ?
C04E H04T 0.9800 . ?
C04E H04U 0.9800 . ?
C04F H04P 0.9800 . ?
C04F H04Q 0.9800 . ?
C04F H04R 0.9800 . ?
C04G H04E 0.9800 . ?
C04G H04F 0.9800 . ?
C04G H04G 0.9800 . ?
C04H H19 0.9800 . ?
C04H HM 0.9800 . ?
C04H HN 0.9800 . ?
C04I H04V 0.9900 . ?
C04I H04W 0.9900 . ?
C04I C04O 1.526(12) . ?
C04J H04H 0.9800 . ?
C04J H04I 0.9800 . ?
C04J H04J 0.9800 . ?
C04K H04X 0.9800 . ?
C04K H04Y 0.9800 . ?
C04K HO 0.9800 . ?
C04L H12 0.9800 . ?
C04L HP 0.9800 . ?
C04L HQ 0.9800 . ?
C04M H20 0.9800 . ?
C04M HR 0.9800 . ?
C04M HS 0.9800 . ?
C23 H23A 0.9800 . ?
C23 H23B 0.9800 . ?
C23 H23C 0.9800 . ?
C04O H04Z 0.9800 . ?
C04O HT 0.9800 . ?
C04O HU 0.9800 . ?

loop_
_geom_torsion_atom_site_label_1
_geom_torsion_atom_site_label_2
_geom_torsion_atom_site_label_3
_geom_torsion_atom_site_label_4
_geom_torsion
_geom_torsion_site_symmetry_1
_geom_torsion_site_symmetry_2
_geom_torsion_site_symmetry_3
_geom_torsion_site_symmetry_4
_geom_torsion_publ_flag
S001 C016 C023 C02P -178.6(5) . . . . ?
S001 C016 C023 C03Y -1.1(7) . . . . ?
S001 C02U C036 C014 173.4(4) . . . . ?
S002 C00W C010 C00V -177.1(4) . . . . ?
S1 C13 C9 C8 178.6(4) . . . . ?
S1 C13 C12 C11 -179.1(4) . . . . ?
S1 C13 C12 C14 -0.7(7) . . . . ?
S004 C013 C021 C034 179.8(5) . . . . ?
S004 C013 C021 C04E -0.4(8) . . . . ?
S004 C01G C01I C017 175.2(4) . . . . ?
Cl1 C6 C7 C2 -179.0(5) . . . . ?
Cl1 C6 C5 C4 177.4(5) . . . . ?
Cl1 C6 C5 C8 -5.3(8) . . . . ?
S006 C026 C02X C02V 177.4(5) . . . . ?
S006 C026 C045 C02I -178.3(5) . . . . ?
S006 C026 C045 C04A 1.3(8) . . . . ?
Cl07 C03K C03V C041 179.6(5) . . . . ?
Cl08 C025 C03O C040 -176.8(5) . . . . ?
Cl09 C02F C02Q C02Z -175.3(5) . . . . ?
Cl09 C02F C02Q C03C 8.9(9) . . . . ?
Cl09 C02F C03B C035 176.5(5) . . . . ?
Cl0A C037 C044 C03Q 177.2(5) . . . . ?
Cl0B C02E C02N C01Q -178.2(5) . . . . ?
S00C C03F C03G C039 -2.8(8) . . . . ?
S00C C03F C03G C03P 175.6(5) . . . . ?
S00C C03F C03H C03C -176.6(4) . . . . ?
O2 C18 C17 C16 -178.3(4) . . . . ?
O00G C01J C01L C01Y -176.5(4) . . . . ?
O00L C032 C03N C028 -176.1(5) . . . . ?
N00P C02Y C030 C043 177.9(6) . . . . ?
N1 C20 C21 C22 -179.5(6) . . . . ?
N3 C02O C03D C046 64.0(7) . . . . ?
C00S C00W C010 C00V 3.1(8) . . . . ?
C00S C01U C022 C00V 2.6(9) . . . . ?
N00T C01W C03L C04I -178.8(6) . . . . ?
N00U C01K C02R C047 64.8(7) . . . . ?
C00V C011 C02M C03Z 176.7(6) . . . . ?
C00V C011 C037 Cl0A 5.3(8) . . . . ?
C00V C011 C037 C044 -178.1(6) . . . . ?
C00W S002 C01O C01D 78.8(4) . . . . ?
C00W C00S C01U C022 0.2(9) . . . . ?
C00X C016 C023 C02P 2.2(8) . . . . ?
C00X C016 C023 C03Y 179.7(5) . . . . ?
C00X C01X C02J C03K -70.5(8) . . . . ?
C00X C01X C02J C04C 110.1(8) . . . . ?
C00X C01X C038 C02P -0.1(9) . . . . ?
N2 C03U C03W C04B 173.9(5) . . . . ?
C19 O2 C18 C17 167.3(4) . . . . ?
C19 N1 C20 C21 -93.2(6) . . . . ?
C010 C00V C011 C02M 68.0(8) . . . . ?
C010 C00V C011 C037 -114.4(7) . . . . ?
C010 C00V C022 C01U -2.5(8) . . . . ?
C011 C00V C010 C00W -178.7(5) . . . . ?
C011 C00V C022 C01U 175.9(5) . . . . ?
C011 C02M C03Z C03Q 2.4(10) . . . . ?
C011 C037 C044 C03Q 0.5(10) . . . . ?
C012 C013 C021 C034 0.0(9) . . . . ?
C012 C013 C021 C04E 179.8(6) . . . . ?
C012 C01R C01V C025 -60.2(8) . . . . ?
C012 C01R C01V C03J 118.9(6) . . . . ?
C012 C01R C03E C034 -1.1(9) . . . . ?
C013 S004 C01G C01I 84.2(5) . . . . ?
C013 C012 C01R C01V -177.4(5) . . . . ?
C013 C012 C01R C03E 2.4(9) . . . . ?
C013 C021 C034 C03E 1.2(10) . . . . ?
C015 O00H C018 C017 170.7(4) . . . . ?
C015 N00T C01W C03L -96.9(7) . . . . ?
C016 S001 C02U C036 83.2(4) . . . . ?
C016 C00X C01X C02J -176.4(5) . . . . ?
C016 C00X C01X C038 1.0(9) . . . . ?
C016 C023 C02P C038 -1.3(9) . . . . ?
C018 O00H C015 O00J -3.9(7) . . . . ?
C018 O00H C015 N00T 178.3(4) . . . . ?
C018 C017 C01I C01G -170.7(4) . . . . ?
C18 O2 C19 O1 -4.1(7) . . . . ?
C18 O2 C19 N1 175.4(4) . . . . ?
C01A O00G C01J C01L 170.6(4) . . . . ?
C01A N3 C02O C03D -106.7(6) . . . . ?
C01B O00F C01H O00M -3.2(7) . . . . ?
C01B O00F C01H N00P 176.5(4) . . . . ?
C01B C014 C036 C02U -172.7(4) . . . . ?
C01C O00K C01N C01F 168.2(4) . . . . ?
C01C N00U C01K C02R -100.1(6) . . . . ?
C01D C01F C01N O00K -177.1(4) . . . . ?
C6 C7 C2 C3 2.7(10) . . . . ?
C6 C7 C2 C1 -179.9(6) . . . . ?
C6 C5 C8 C10 118.7(7) . . . . ?
C6 C5 C8 C9 -63.2(8) . . . . ?
C01F C01D C01O S002 176.7(4) . . . . ?
C01G S004 C013 C012 -4.3(6) . . . . ?
C01G S004 C013 C021 175.9(5) . . . . ?
C01H O00F C01B C014 167.9(4) . . . . ?
C01H N00P C02Y C030 -83.7(7) . . . . ?
C01I C017 C018 O00H -177.7(4) . . . . ?
C01J O00G C01A O00I -4.4(8) . . . . ?
C01J O00G C01A N3 176.9(5) . . . . ?
C01J C01L C01Y C01Z -173.3(5) . . . . ?
C01K N00U C01C O00K -179.3(5) . . . . ?
C01K N00U C01C O00N 1.4(9) . . . . ?
C01K C02R C047 C04F 178.9(7) . . . . ?
C01L C01Y C01Z S006 176.8(4) . . . . ?
C01N O00K C01C O00N -4.7(8) . . . . ?
C01N O00K C01C N00U 175.9(4) . . . . ?
C01O S002 C00W C00S -178.2(4) . . . . ?
C01O S002 C00W C010 2.0(5) . . . . ?
C01O C01D C01F C01N -174.4(4) . . . . ?
C7 C6 C5 C4 0.4(9) . . . . ?
C7 C6 C5 C8 177.7(6) . . . . ?
C7 C2 C3 C4 -2.3(11) . . . . ?
C01R C012 C013 S004 178.3(4) . . . . ?
C01R C012 C013 C021 -1.9(9) . . . . ?
C01R C01V C025 Cl08 -2.7(8) . . . . ?
C01R C01V C025 C03O 178.8(6) . . . . ?
C01R C01V C03J C03I -179.6(6) . . . . ?
C17 C16 C15 S1 175.0(4) . . . . ?
C15 S1 C13 C9 -7.2(5) . . . . ?
C15 S1 C13 C12 173.1(4) . . . . ?
C15 C16 C17 C18 -171.0(5) . . . . ?
C01U C00S C00W S002 177.2(4) . . . . ?
C01U C00S C00W C010 -3.0(8) . . . . ?
C01V C01R C03E C034 178.7(6) . . . . ?
C01V C025 C03O C040 1.6(10) . . . . ?
C01W N00T C015 O00H 180.0(5) . . . . ?
C01W N00T C015 O00J 2.2(9) . . . . ?
C01W C03L C04I C04O -179.7(8) . . . . ?
C01X C00X C016 S001 178.7(4) . . . . ?
C01X C00X C016 C023 -2.1(8) . . . . ?
C01X C02J C03K Cl07 -1.0(8) . . . . ?
C01X C02J C03K C03V 178.8(6) . . . . ?
C01X C02J C04C C04D -177.6(7) . . . . ?
C01Z S006 C026 C02X -9.5(6) . . . . ?
C01Z S006 C026 C045 169.4(4) . . . . ?
C11 C10 C8 C5 177.8(5) . . . . ?
C11 C10 C8 C9 -0.3(8) . . . . ?
C021 C034 C03E C01R -0.7(10) . . . . ?
C022 C00V C010 C00W -0.3(8) . . . . ?
C022 C00V C011 C02M -110.4(7) . . . . ?
C022 C00V C011 C037 67.2(8) . . . . ?
C023 C02P C038 C01X 0.3(10) . . . . ?
C024 C02B C03S C01Q 0.6(10) . . . . ?
C024 C02E C02N C01Q 1.9(10) . . . . ?
C024 C02V C02X C026 -177.2(5) . . . . ?
C024 C02V C03T C02I -179.9(6) . . . . ?
C025 C01V C03J C03I -0.4(9) . . . . ?
C025 C03O C040 C03I -2.2(10) . . . . ?
C025 C03O C040 C04K 178.1(6) . . . . ?
C026 S006 C01Z C01Y 86.8(4) . . . . ?
C027 O00L C032 C03N 169.3(5) . . . . ?
C027 N2 C03U C03W -81.9(7) . . . . ?
C10 C11 C12 C13 -0.3(9) . . . . ?
C10 C11 C12 C14 -178.7(5) . . . . ?
C10 C8 C9 C13 1.3(8) . . . . ?
C4 C5 C8 C10 -64.1(8) . . . . ?
C4 C5 C8 C9 114.0(7) . . . . ?
C02B C024 C02E Cl0B 176.2(5) . . . . ?
C02B C024 C02E C02N -3.9(9) . . . . ?
C02B C024 C02V C02X 116.5(7) . . . . ?
C02B C024 C02V C03T -59.8(9) . . . . ?
C13 S1 C15 C16 86.2(4) . . . . ?
C02E C024 C02B C03S 2.7(10) . . . . ?
C02E C024 C02V C02X -65.2(8) . . . . ?
C02E C024 C02V C03T 118.5(7) . . . . ?
C02F C02Q C02Z C048 -0.7(10) . . . . ?
C02F C02Q C03C C02G 61.7(8) . . . . ?
C02F C02Q C03C C03H -120.4(7) . . . . ?
C02G C03C C03H C03F -0.1(9) . . . . ?
C5 C6 C7 C2 -1.9(9) . . . . ?
C5 C4 C3 C2 0.9(11) . . . . ?
C5 C8 C9 C13 -176.8(5) . . . . ?
C02J C01X C038 C02P 177.4(6) . . . . ?
C02J C03K C03V C041 -0.2(10) . . . . ?
C02J C04C C04D C041 -2.4(13) . . . . ?
C9 C13 C12 C11 1.2(8) . . . . ?
C9 C13 C12 C14 179.6(5) . . . . ?
C02M C011 C037 Cl0A -177.0(5) . . . . ?
C02M C011 C037 C044 -0.5(9) . . . . ?
C02N C01Q C03S C02B -2.7(10) . . . . ?
C02O N3 C01A O00G -179.1(5) . . . . ?
C02O N3 C01A O00I 2.3(9) . . . . ?
C02O C03D C046 C04L 179.6(6) . . . . ?
C02Q C02F C03B C035 0.9(10) . . . . ?
C02Q C02Z C048 C035 0.0(11) . . . . ?
C02Q C03C C03H C03F -178.0(5) . . . . ?
C12 C11 C10 C8 -0.2(9) . . . . ?
C12 C13 C9 C8 -1.8(8) . . . . ?
C02T C00S C00W S002 -2.7(7) . . . . ?
C02T C00S C00W C010 177.2(5) . . . . ?
C02T C00S C01U C022 -180.0(6) . . . . ?
C02U S001 C016 C00X -2.6(6) . . . . ?
C02U S001 C016 C023 178.2(4) . . . . ?
C02V C024 C02B C03S -178.9(6) . . . . ?
C02V C024 C02E Cl0B -2.2(9) . . . . ?
C02V C024 C02E C02N 177.7(6) . . . . ?
C3 C4 C5 C6 0.1(10) . . . . ?
C3 C4 C5 C8 -177.3(6) . . . . ?
C02X C026 C045 C02I 0.5(8) . . . . ?
C02X C026 C045 C04A -179.9(6) . . . . ?
C02X C02V C03T C02I 3.7(9) . . . . ?
C02Y N00P C01H O00F 176.0(5) . . . . ?
C02Y N00P C01H O00M -4.3(9) . . . . ?
C02Y C030 C043 C04J 176.0(7) . . . . ?
C02Z C02Q C03C C02G -113.9(7) . . . . ?
C02Z C02Q C03C C03H 64.0(8) . . . . ?
C032 O00L C027 O00O -5.3(8) . . . . ?
C032 O00L C027 N2 174.0(5) . . . . ?
C20 N1 C19 O2 178.3(4) . . . . ?
C20 N1 C19 O1 -2.2(9) . . . . ?
C20 C21 C22 C23 -179.0(7) . . . . ?
C036 C014 C01B O00F -178.4(4) . . . . ?
C037 C011 C02M C03Z -1.0(9) . . . . ?
C038 C01X C02J C03K 112.1(7) . . . . ?
C038 C01X C02J C04C -67.3(9) . . . . ?
C039 C03G C03P C02G -179.2(5) . . . . ?
C03A S00C C03F C03G -167.3(5) . . . . ?
C03A S00C C03F C03H 11.4(6) . . . . ?
C03A C028 C03N C032 -175.7(5) . . . . ?
C03B C02F C02Q C02Z 0.3(9) . . . . ?
C03B C02F C02Q C03C -175.5(6) . . . . ?
C03B C035 C048 C02Z 1.2(11) . . . . ?
C03C C02G C03P C03G -0.4(9) . . . . ?
C03C C02Q C02Z C048 175.2(6) . . . . ?
C03E C01R C01V C025 120.0(7) . . . . ?
C03E C01R C01V C03J -60.9(8) . . . . ?
C03F S00C C03A C028 72.2(5) . . . . ?
C03F C03G C03P C02G 2.4(9) . . . . ?
C03G C03F C03H C03C 2.1(9) . . . . ?
C03H C03F C03G C039 178.4(5) . . . . ?
C03H C03F C03G C03P -3.2(9) . . . . ?
C03J C01V C025 Cl08 178.2(4) . . . . ?
C03J C01V C025 C03O -0.3(9) . . . . ?
C03J C03I C040 C03O 1.6(10) . . . . ?
C03J C03I C040 C04K -178.8(7) . . . . ?
C03K C02J C04C C04D 3.0(11) . . . . ?
C03K C03V C041 C04D 0.9(11) . . . . ?
C03K C03V C041 C04G -178.5(7) . . . . ?
C03N C028 C03A S00C 175.8(4) . . . . ?
C03P C02G C03C C02Q 177.0(5) . . . . ?
C03P C02G C03C C03H -0.8(8) . . . . ?
C1 C2 C3 C4 -179.6(7) . . . . ?
C03S C01Q C02N C02E 1.4(10) . . . . ?
C03T C02I C045 C026 2.5(9) . . . . ?
C03T C02I C045 C04A -177.1(6) . . . . ?
C03T C02V C02X C026 -0.7(9) . . . . ?
C03U N2 C027 O00L 177.2(5) . . . . ?
C03U N2 C027 O00O -3.6(10) . . . . ?
C03U C03W C04B C04M 177.5(7) . . . . ?
C03V C041 C04D C04C 0.3(12) . . . . ?
C03Y C023 C02P C038 -178.8(6) . . . . ?
C03Z C03Q C044 C037 0.8(10) . . . . ?
C040 C03I C03J C01V -0.2(10) . . . . ?
C042 C01Q C02N C02E 179.1(7) . . . . ?
C042 C01Q C03S C02B 179.7(7) . . . . ?
C044 C03Q C03Z C02M -2.3(10) . . . . ?
C045 C026 C02X C02V -1.4(8) . . . . ?
C045 C02I C03T C02V -4.7(10) . . . . ?
C048 C035 C03B C02F -1.6(10) . . . . ?
C049 C03Q C03Z C02M 178.7(7) . . . . ?
C049 C03Q C044 C037 179.8(7) . . . . ?
C04C C02J C03K Cl07 178.5(5) . . . . ?
C04C C02J C03K C03V -1.7(9) . . . . ?
C04E C021 C034 C03E -178.6(6) . . . . ?
C04G C041 C04D C04C 179.7(8) . . . . ?
C04H C035 C03B C02F 176.8(7) . . . . ?
C04H C035 C048 C02Z -177.2(7) . . . . ?

loop_
_twin_individual_id
_twin_individual_mass_fraction_refined
1 0.6032(14)
2 0.3968(14)
